data_4133440
loop_
_publ_author_name
'Hosier, Christopher A.'
'Ackerson, Christopher J.'

_publ_section_title
;
 Regiochemistry of Thiolate for Selenolate Ligand Exchange on Gold
 Clusters.
;
_journal_issue 1
_journal_name_full 'Journal of the American Chemical Society'
_journal_page_first 309
_journal_page_last 314
_journal_paper_doi 10.1021/jacs.8b10013
_journal_volume 141
_journal_year 2019
_chemical_formula_moiety 'C108 H90 Au25 S3.12 Se14.88, C15 N'
_chemical_formula_sum 'C123 H90 Au25 N S3.12 Se14.88'
_chemical_formula_weight 7781.07
_space_group_crystal_system triclinic
_space_group_IT_number 2
_space_group_name_Hall '-P 1'
_space_group_name_H-M_alt 'P -1'
_atom_sites_solution_hydrogens geom
_audit_creation_method SHELXL-2014/7
_cell_angle_alpha 74.45(3)
_cell_angle_beta 73.34(3)
_cell_angle_gamma 67.65(3)
_cell_formula_units_Z 2
_cell_length_a 17.090(3)
_cell_length_b 20.273(4)
_cell_length_c 26.125(5)
_cell_measurement_reflns_used 11229
_cell_measurement_temperature 100(2)
_cell_measurement_theta_max 28.766
_cell_measurement_theta_min 1.228
_cell_volume 7890(3)
_computing_structure_refinement 'SHELXL-2014/7 (Sheldrick, 2014)'
_diffrn_ambient_temperature 100(2)
_diffrn_measured_fraction_theta_full 0.623
_diffrn_measured_fraction_theta_max 0.758
_diffrn_measurement_device_type 'RDI_CMOS 8M'
_diffrn_radiation_type Synchrotron
_diffrn_radiation_wavelength 1.000
_diffrn_reflns_av_R_equivalents 0.0362
_diffrn_reflns_av_unetI/netI 0.0782
_diffrn_reflns_Laue_measured_fraction_full 0.623
_diffrn_reflns_Laue_measured_fraction_max 0.758
_diffrn_reflns_limit_h_max 16
_diffrn_reflns_limit_h_min -16
_diffrn_reflns_limit_k_max 18
_diffrn_reflns_limit_k_min -19
_diffrn_reflns_limit_l_max 24
_diffrn_reflns_limit_l_min -24
_diffrn_reflns_number 21699
_diffrn_reflns_point_group_measured_fraction_full 0.623
_diffrn_reflns_point_group_measured_fraction_max 0.758
_diffrn_reflns_theta_full 11.660
_diffrn_reflns_theta_max 28.810
_diffrn_reflns_theta_min 1.164
_diffrn_source 'Advanced Light Source Beamline 4.2.2'
_exptl_absorpt_coefficient_mu 35.275
_exptl_crystal_colour Black
_exptl_crystal_density_diffrn 3.275
_exptl_crystal_description 'Parallelogram prism'
_exptl_crystal_F_000 6732
_refine_diff_density_max 0.949
_refine_diff_density_min -0.828
_refine_diff_density_rms 0.120
_refine_ls_extinction_method none
_refine_ls_goodness_of_fit_ref 1.080
_refine_ls_hydrogen_treatment constr
_refine_ls_matrix_type full
_refine_ls_number_parameters 1330
_refine_ls_number_reflns 11229
_refine_ls_number_restraints 2892
_refine_ls_restrained_S_all 0.989
_refine_ls_R_factor_all 0.0500
_refine_ls_R_factor_gt 0.0450
_refine_ls_shift/su_max 0.001
_refine_ls_shift/su_mean 0.000
_refine_ls_structure_factor_coef Fsqd
_refine_ls_weighting_details 'w=1/[\s^2^(Fo^2^)+(0.0001P)^2^+80.7426P] where P=(Fo^2^+2Fc^2^)/3'
_refine_ls_weighting_scheme calc
_refine_ls_wR_factor_gt 0.1214
_refine_ls_wR_factor_ref 0.1293
_reflns_Friedel_coverage 0.000
_reflns_number_gt 9953
_reflns_number_total 11229
_reflns_threshold_expression 'I > 2\s(I)'
_cod_data_source_file ja8b10013_si_001.cif
_cod_data_source_block CH9-02
_cod_original_cell_volume 7890(4)
_cod_database_code 4133440
_shelx_shelxl_version_number 2014/7
_shelx_space_group_comment
;
The symmetry employed for this shelxl refinement is uniquely defined
by the following loop, which should always be used as a source of
symmetry information in preference to the above space-group names.
They are only intended as comments.
;

loop_
_space_group_symop_operation_xyz
'x, y, z'
'-x, -y, -z'

loop_
_atom_site_label
_atom_site_type_symbol
_atom_site_fract_x
_atom_site_fract_y
_atom_site_fract_z
_atom_site_U_iso_or_equiv
_atom_site_adp_type
_atom_site_occupancy
_atom_site_site_symmetry_order
_atom_site_calc_flag
_atom_site_refinement_flags_posn
_atom_site_refinement_flags_adp
_atom_site_refinement_flags_occupancy
_atom_site_disorder_assembly
_atom_site_disorder_group
Au01 Au 0.25194(3) 0.25165(3) 0.24945(2) 0.0307(2) Uani 1 1 d . U . . .
Au02 Au 0.42147(4) 0.23619(4) 0.24802(3) 0.0373(2) Uani 1 1 d . U . . .
Au03 Au 0.20840(4) 0.28793(4) 0.14861(3) 0.0370(2) Uani 1 1 d . U . . .
Au04 Au 0.08224(4) 0.26637(3) 0.25056(3) 0.0354(2) Uani 1 1 d . U . . .
Au05 Au 0.18173(4) 0.15282(4) 0.32436(3) 0.0377(2) Uani 1 1 d . U . . .
Au06 Au 0.12679(4) 0.30925(4) 0.33491(3) 0.0397(2) Uani 1 1 d . U . . .
Au07 Au 0.13459(4) 0.38923(3) 0.22501(3) 0.0385(2) Uani 1 1 d . U . . .
Au08 Au 0.27877(4) 0.35711(4) 0.28638(3) 0.0395(2) Uani 1 1 d . U . . .
Au09 Au 0.37670(4) 0.19587(4) 0.16218(3) 0.0379(2) Uani 1 1 d . U . . .
Au0A Au 0.36804(4) 0.11352(3) 0.27428(3) 0.0388(2) Uani 1 1 d . U . . .
Au0B Au 0.29195(4) 0.21473(4) 0.35160(3) 0.0395(2) Uani 1 1 d . U . . .
Au0C Au 0.32050(4) 0.35074(4) 0.17405(3) 0.0378(2) Uani 1 1 d . U . . .
Au0D Au 0.23439(4) 0.14147(4) 0.21316(3) 0.0387(2) Uani 1 1 d . U . . .
Au0E Au 0.06337(4) 0.11162(4) 0.27940(3) 0.0445(2) Uani 1 1 d . U . . .
Au0F Au 0.43517(4) 0.39710(4) 0.22063(3) 0.0441(2) Uani 1 1 d . U . . .
Au0G Au 0.00321(4) 0.38287(4) 0.15964(3) 0.0471(3) Uani 1 1 d . U . . .
Au0H Au 0.55146(4) 0.10760(4) 0.20027(3) 0.0502(3) Uani 1 1 d . U . . .
Au0I Au 0.13936(5) 0.18161(4) 0.44160(3) 0.0490(3) Uani 1 1 d . U . . .
Au0J Au 0.36590(5) 0.32260(4) 0.05747(3) 0.0507(3) Uani 1 1 d . U . . .
Au0K Au 0.29813(5) 0.16805(4) 0.08106(3) 0.0508(3) Uani 1 1 d . U . . .
Au0L Au -0.04646(4) 0.39858(4) 0.29609(3) 0.0501(3) Uani 1 1 d . U . . .
Au0M Au 0.49283(5) 0.11641(4) 0.33968(3) 0.0555(3) Uani 1 1 d . U . . .
Au0N Au 0.19181(5) 0.34600(4) 0.41327(3) 0.0547(3) Uani 1 1 d . U . . .
Au0O Au 0.21983(10) 0.50265(10) 0.1982(2) 0.0465(8) Uani 0.878(16) 1 d . U P A 2
Au0R Au 0.2116(10) 0.5096(8) 0.2215(15) 0.055(3) Uani 0.122(16) 1 d . U P A 1
Au0P Au 0.28227(13) -0.00095(12) 0.2975(3) 0.0482(10) Uani 0.711(18) 1 d . U P B 2
Au0Q Au 0.2818(3) -0.0023(3) 0.2716(8) 0.048(2) Uani 0.289(18) 1 d . U P B 1
Se4 Se 0.10723(13) 0.32667(12) 0.08603(8) 0.0533(6) Uani 1 1 d . U . . .
Se13 Se -0.04938(12) 0.22897(10) 0.27531(8) 0.0459(5) Uani 1 1 d . U . . .
S1 S 0.39226(13) 0.17060(13) 0.41494(9) 0.0641(10) Uani 0.016(13) 1 d . U P C 1
Se1 Se 0.39226(13) 0.17060(13) 0.41494(9) 0.0641(10) Uani 0.984(13) 1 d . U P C 2
S2 S 0.60349(15) 0.04001(13) 0.28128(11) 0.0557(12) Uani 0.302(17) 1 d . U P C 1
Se2 Se 0.60349(15) 0.04001(13) 0.28128(11) 0.0557(12) Uani 0.698(17) 1 d . U P C 2
S3 S 0.52800(12) 0.15390(12) 0.10883(9) 0.0513(10) Uani 0.121(16) 1 d . U P C 1
Se3 Se 0.52800(12) 0.15390(12) 0.10883(9) 0.0513(10) Uani 0.879(16) 1 d . U P C 2
S6 S -0.02426(12) 0.35685(11) 0.38801(9) 0.0474(10) Uani 0.140(16) 1 d . U P D 1
Se6 Se -0.02426(12) 0.35685(11) 0.38801(9) 0.0474(10) Uani 0.860(16) 1 d . U P D 2
S5 S -0.10410(14) 0.46328(13) 0.21640(10) 0.0507(11) Uani 0.322(16) 1 d . U P D 1
Se5 Se -0.10410(14) 0.46328(13) 0.21640(10) 0.0507(11) Uani 0.678(16) 1 d . U P D 2
S7 S 0.36802(13) 0.42589(11) 0.08575(8) 0.0499(9) Uani 0.002(16) 1 d . U P A 1
Se7 Se 0.36802(13) 0.42589(11) 0.08575(8) 0.0499(9) Uani 0.998(16) 1 d . U P A 2
S8 S 0.39198(18) 0.22449(13) 0.01354(10) 0.0605(12) Uani 0.273(17) 1 d . U P A 1
Se8 Se 0.39198(18) 0.22449(13) 0.01354(10) 0.0605(12) Uani 0.727(17) 1 d . U P A 2
S9 S 0.21216(15) 0.09602(13) 0.14041(9) 0.0604(10) Uani 0.184(15) 1 d . U P A 1
Se9 Se 0.21216(15) 0.09602(13) 0.14041(9) 0.0604(10) Uani 0.816(15) 1 d . U P A 2
S10 S 0.13391(12) 0.07990(10) 0.41296(8) 0.0452(9) Uani 0.022(16) 1 d . U P B 1
Se10 Se 0.13391(12) 0.07990(10) 0.41296(8) 0.0452(9) Uani 0.978(16) 1 d . U P B 2
S11 S 0.11935(17) 0.27664(14) 0.48640(10) 0.0589(12) Uani 0.284(17) 1 d . U P A 1
Se11 Se 0.11935(17) 0.27664(14) 0.48640(10) 0.0589(12) Uani 0.716(17) 1 d . U P A 2
S12 S 0.24253(13) 0.44087(12) 0.35148(9) 0.0555(10) Uani 0.176(15) 1 d . U P A 1
Se12 Se 0.24253(13) 0.44087(12) 0.35148(9) 0.0555(10) Uani 0.824(15) 1 d . U P A 2
S14 S 0.15560(15) -0.01112(13) 0.27624(11) 0.0554(11) Uani 0.292(16) 1 d . U P B 1
Se14 Se 0.15560(15) -0.01112(13) 0.27624(11) 0.0554(11) Uani 0.708(16) 1 d . U P B 2
S16 S 0.54740(12) 0.27974(10) 0.22636(8) 0.0451(8) Uani 0.015(13) 1 d . U P E 1
Se16 Se 0.54740(12) 0.27974(10) 0.22636(8) 0.0451(8) Uani 0.985(13) 1 d . U P E 2
S17 S 0.33769(15) 0.51932(13) 0.22044(11) 0.0535(11) Uani 0.314(16) 1 d . U P A 1
Se17 Se 0.33769(15) 0.51932(13) 0.22044(11) 0.0535(11) Uani 0.686(16) 1 d . U P A 2
S18 S 0.0609(13) 0.5295(10) 0.2172(11) 0.0450(10) Uani 0.206(6) 1 d . U P A 1
Se18 Se 0.08551(15) 0.51732(12) 0.17616(11) 0.0450(10) Uani 0.794(6) 1 d . U P A 2
S15 S 0.4302(5) -0.0215(4) 0.2741(4) 0.0342(9) Uani 0.449(4) 1 d . U P B 1
Se15 Se 0.41322(19) -0.01506(15) 0.32284(14) 0.0342(9) Uani 0.551(4) 1 d . U P B 2
C79 C 0.1111(7) -0.0638(6) 0.3433(4) 0.059(4) Uani 1 1 d G U . . .
C80 C 0.1595(6) -0.1017(7) 0.3830(5) 0.067(4) Uani 1 1 d G U . B .
H80 H 0.2148 -0.1000 0.3782 0.080 Uiso 1 1 calc R U . . .
C81 C 0.1253(8) -0.1422(7) 0.4299(4) 0.081(5) Uani 1 1 d G U . B .
H81 H 0.1577 -0.1676 0.4565 0.097 Uiso 1 1 calc R U . . .
C82 C 0.0426(8) -0.1448(7) 0.4371(4) 0.088(5) Uani 1 1 d G U . B .
H82 H 0.0197 -0.1719 0.4685 0.106 Uiso 1 1 calc R U . . .
C83 C -0.0058(6) -0.1069(7) 0.3974(5) 0.093(6) Uani 1 1 d G U . B .
H83 H -0.0611 -0.1086 0.4023 0.111 Uiso 1 1 calc R U . . .
C84 C 0.0284(7) -0.0664(6) 0.3505(4) 0.072(5) Uani 1 1 d G U . B .
H84 H -0.0040 -0.0410 0.3240 0.086 Uiso 1 1 calc R U . . .
C73 C -0.0782(6) 0.2380(6) 0.2080(3) 0.042(3) Uani 1 1 d G U . . .
C74 C -0.0181(5) 0.2093(6) 0.1642(4) 0.054(4) Uani 1 1 d G U . . .
H74 H 0.0392 0.1843 0.1670 0.065 Uiso 1 1 calc R U . . .
C75 C -0.0435(6) 0.2180(6) 0.1161(3) 0.074(5) Uani 1 1 d G U . . .
H75 H -0.0033 0.1988 0.0868 0.089 Uiso 1 1 calc R U . . .
C76 C -0.1291(7) 0.2553(6) 0.1119(3) 0.061(4) Uani 1 1 d G U . . .
H76 H -0.1462 0.2611 0.0797 0.073 Uiso 1 1 calc R U . . .
C77 C -0.1893(5) 0.2840(6) 0.1557(4) 0.066(5) Uani 1 1 d G U . . .
H77 H -0.2466 0.3090 0.1528 0.080 Uiso 1 1 calc R U . . .
C78 C -0.1638(5) 0.2753(6) 0.2037(4) 0.066(5) Uani 1 1 d G U . . .
H78 H -0.2041 0.2945 0.2330 0.079 Uiso 1 1 calc R U . . .
C97 C 0.3850(7) 0.5746(6) 0.1560(4) 0.064(4) Uani 1 1 d G U . . .
C98 C 0.3468(7) 0.6039(7) 0.1110(5) 0.076(5) Uani 1 1 d G U . E .
H98 H 0.2988 0.5934 0.1102 0.091 Uiso 1 1 calc R U . . .
C99 C 0.3805(9) 0.6488(7) 0.0672(5) 0.100(6) Uani 1 1 d G U . E .
H99 H 0.3549 0.6684 0.0371 0.120 Uiso 1 1 calc R U . . .
C100 C 0.4523(9) 0.6645(7) 0.0684(5) 0.103(6) Uani 1 1 d G U . E .
H100 H 0.4748 0.6946 0.0391 0.123 Uiso 1 1 calc R U . . .
C101 C 0.4904(7) 0.6353(8) 0.1134(6) 0.109(7) Uani 1 1 d G U . E .
H101 H 0.5385 0.6458 0.1142 0.130 Uiso 1 1 calc R U . . .
C102 C 0.4568(8) 0.5903(7) 0.1572(5) 0.092(6) Uani 1 1 d G U . E .
H102 H 0.4823 0.5708 0.1873 0.110 Uiso 1 1 calc R U . . .
C91 C 0.5726(6) 0.2683(6) 0.2954(3) 0.046(3) Uani 1 1 d G U . . .
C92 C 0.5097(5) 0.2881(6) 0.3411(4) 0.056(4) Uani 1 1 d G U . E .
H92 H 0.4516 0.3080 0.3389 0.067 Uiso 1 1 calc R U . . .
C93 C 0.5334(6) 0.2782(7) 0.3899(3) 0.079(5) Uani 1 1 d G U . E .
H93 H 0.4913 0.2914 0.4204 0.095 Uiso 1 1 calc R U . . .
C94 C 0.6202(7) 0.2485(7) 0.3931(4) 0.067(4) Uani 1 1 d G U . E .
H94 H 0.6361 0.2419 0.4258 0.080 Uiso 1 1 calc R U . . .
C95 C 0.6831(5) 0.2287(7) 0.3475(4) 0.073(5) Uani 1 1 d G U . E .
H95 H 0.7411 0.2089 0.3497 0.087 Uiso 1 1 calc R U . . .
C96 C 0.6593(5) 0.2386(6) 0.2987(4) 0.066(5) Uani 1 1 d G U . E .
H96 H 0.7014 0.2254 0.2681 0.080 Uiso 1 1 calc R U . . .
C55 C 0.0100(4) 0.1044(5) 0.4217(4) 0.045(3) Uani 1 1 d G U . . .
C56 C -0.0464(6) 0.1749(4) 0.4121(4) 0.050(4) Uani 1 1 d G U . B .
H56 H -0.0250 0.2135 0.3993 0.060 Uiso 1 1 calc R U . . .
C57 C -0.1348(5) 0.1876(4) 0.4217(5) 0.054(4) Uani 1 1 d G U . B .
H57 H -0.1725 0.2348 0.4153 0.065 Uiso 1 1 calc R U . . .
C58 C -0.1667(4) 0.1299(6) 0.4408(5) 0.059(4) Uani 1 1 d G U . B .
H58 H -0.2259 0.1385 0.4472 0.070 Uiso 1 1 calc R U . . .
C59 C -0.1103(6) 0.0595(5) 0.4504(5) 0.060(4) Uani 1 1 d G U . B .
H59 H -0.1317 0.0209 0.4632 0.073 Uiso 1 1 calc R U . . .
C60 C -0.0220(6) 0.0467(4) 0.4409(5) 0.053(4) Uani 1 1 d G U . B .
H60 H 0.0158 -0.0004 0.4473 0.064 Uiso 1 1 calc R U . . .
C61 C 0.1886(10) 0.2331(8) 0.5376(6) 0.085(4) Uani 1 1 d G U . . .
C62 C 0.1506(11) 0.1970(13) 0.5856(8) 0.223(19) Uani 1 1 d G U . A .
H62 H 0.0957 0.1951 0.5895 0.268 Uiso 1 1 calc R U . . .
C63 C 0.1948(15) 0.1638(14) 0.6278(6) 0.32(3) Uani 1 1 d G U . A .
H63 H 0.1694 0.1396 0.6600 0.380 Uiso 1 1 calc R U . . .
C64 C 0.2769(14) 0.1667(11) 0.6221(7) 0.161(10) Uani 1 1 d G U . A .
H64 H 0.3064 0.1445 0.6503 0.193 Uiso 1 1 calc R U . . .
C65 C 0.3148(10) 0.2028(12) 0.5741(8) 0.204(16) Uani 1 1 d G U . A .
H65 H 0.3698 0.2048 0.5702 0.244 Uiso 1 1 calc R U . . .
C66 C 0.2707(11) 0.2360(11) 0.5318(6) 0.180(14) Uani 1 1 d G U . A .
H66 H 0.2961 0.2602 0.4997 0.216 Uiso 1 1 calc R U . . .
C69 C 0.4477(7) 0.4809(7) 0.3792(5) 0.097(6) Uani 1 1 d G U . . .
H69 H 0.4889 0.5026 0.3590 0.116 Uiso 1 1 calc R U . . .
C68 C 0.3919(7) 0.4723(7) 0.3538(4) 0.080(5) Uani 1 1 d G U . . .
H68 H 0.3957 0.4883 0.3166 0.096 Uiso 1 1 calc R U . . .
C67 C 0.3304(7) 0.4399(7) 0.3840(5) 0.072(4) Uani 1 1 d G U . . .
C72 C 0.3246(8) 0.4161(7) 0.4396(5) 0.100(6) Uani 1 1 d G U . . .
H72 H 0.2835 0.3944 0.4598 0.121 Uiso 1 1 calc R U . . .
C71 C 0.3804(9) 0.4247(8) 0.4650(4) 0.123(8) Uani 1 1 d G U . . .
H71 H 0.3766 0.4088 0.5022 0.147 Uiso 1 1 calc R U . . .
C70 C 0.4420(7) 0.4571(8) 0.4348(5) 0.098(6) Uani 1 1 d G U . . .
H70 H 0.4793 0.4629 0.4518 0.118 Uiso 1 1 calc R U . . .
C37 C 0.4904(5) 0.4039(5) 0.0785(5) 0.051(3) Uani 1 1 d G U . . .
C38 C 0.5470(6) 0.3336(5) 0.0885(5) 0.054(4) Uani 1 1 d G U . A .
H38 H 0.5260 0.2948 0.1003 0.065 Uiso 1 1 calc R U . . .
C39 C 0.6349(6) 0.3213(4) 0.0809(5) 0.064(4) Uani 1 1 d G U . A .
H39 H 0.6728 0.2743 0.0876 0.076 Uiso 1 1 calc R U . . .
C40 C 0.6663(5) 0.3794(6) 0.0633(5) 0.061(4) Uani 1 1 d G U . A .
H40 H 0.7252 0.3711 0.0582 0.074 Uiso 1 1 calc R U . . .
C41 C 0.6098(6) 0.4497(5) 0.0533(5) 0.065(4) Uani 1 1 d G U . A .
H41 H 0.6308 0.4885 0.0415 0.078 Uiso 1 1 calc R U . . .
C42 C 0.5218(6) 0.4620(4) 0.0609(5) 0.059(4) Uani 1 1 d G U . A .
H42 H 0.4840 0.5090 0.0542 0.070 Uiso 1 1 calc R U . . .
C45 C 0.2640(12) 0.3643(8) -0.1068(6) 0.172(14) Uani 1 1 d G U . . .
H45 H 0.2210 0.4092 -0.1112 0.206 Uiso 1 1 calc R U . . .
C44 C 0.2881(12) 0.3343(8) -0.0569(5) 0.176(15) Uani 1 1 d G U . . .
H44 H 0.2612 0.3590 -0.0279 0.211 Uiso 1 1 calc R U . . .
C43 C 0.3525(11) 0.2672(7) -0.0504(4) 0.091(5) Uani 1 1 d G U . . .
C48 C 0.3926(11) 0.2303(7) -0.0937(6) 0.143(11) Uani 1 1 d G U . . .
H48 H 0.4357 0.1854 -0.0893 0.172 Uiso 1 1 calc R U . . .
C47 C 0.3685(13) 0.2604(9) -0.1436(5) 0.174(14) Uani 1 1 d G U . . .
H47 H 0.3954 0.2356 -0.1726 0.209 Uiso 1 1 calc R U . . .
C46 C 0.3042(13) 0.3274(9) -0.1502(5) 0.182(15) Uani 1 1 d G U . . .
H46 H 0.2881 0.3475 -0.1835 0.218 Uiso 1 1 calc R U . . .
C49 C 0.2843(10) -0.0005(6) 0.1332(6) 0.086(4) Uani 1 1 d G U . . .
C50 C 0.3483(11) -0.0412(8) 0.1629(7) 0.143(10) Uani 1 1 d G U . A .
H50 H 0.3616 -0.0198 0.1852 0.172 Uiso 1 1 calc R U . . .
C51 C 0.3924(11) -0.1137(8) 0.1591(8) 0.153(11) Uani 1 1 d G U . A .
H51 H 0.4353 -0.1409 0.1789 0.183 Uiso 1 1 calc R U . . .
C52 C 0.3726(13) -0.1456(7) 0.1257(9) 0.134(9) Uani 1 1 d G U . A .
H52 H 0.4021 -0.1941 0.1232 0.161 Uiso 1 1 calc R U . . .
C53 C 0.3085(14) -0.1049(9) 0.0961(9) 0.191(16) Uani 1 1 d G U . A .
H53 H 0.2952 -0.1263 0.0738 0.230 Uiso 1 1 calc R U . . .
C54 C 0.2644(11) -0.0324(9) 0.0999(8) 0.195(15) Uani 1 1 d G U . A .
H54 H 0.2216 -0.0052 0.0801 0.234 Uiso 1 1 calc R U . . .
C18 C 0.6522(9) 0.0321(10) 0.0707(9) 0.186(16) Uani 1 1 d G U . . .
H18 H 0.6907 0.0502 0.0767 0.223 Uiso 1 1 calc R U . . .
C13 C 0.5636(9) 0.0660(7) 0.0858(6) 0.075(4) Uani 1 1 d G U . . .
C14 C 0.5062(8) 0.0389(8) 0.0768(7) 0.108(7) Uani 1 1 d G U . . .
H14 H 0.4469 0.0616 0.0869 0.130 Uiso 1 1 calc R U . . .
C15 C 0.5373(11) -0.0220(9) 0.0527(8) 0.124(8) Uani 1 1 d G U . . .
H15 H 0.4988 -0.0401 0.0466 0.149 Uiso 1 1 calc R U . . .
C16 C 0.6259(12) -0.0559(9) 0.0375(9) 0.170(13) Uani 1 1 d G U . . .
H16 H 0.6467 -0.0967 0.0214 0.204 Uiso 1 1 calc R U . . .
C17 C 0.6834(9) -0.0289(11) 0.0465(10) 0.22(2) Uani 1 1 d G U . . .
H17 H 0.7426 -0.0515 0.0364 0.266 Uiso 1 1 calc R U . . .
C7 C 0.7038(5) 0.0615(6) 0.2747(4) 0.056(3) Uani 1 1 d G U . . .
C8 C 0.7390(6) 0.0413(6) 0.3206(4) 0.062(4) Uani 1 1 d G U . C .
H8 H 0.7106 0.0212 0.3536 0.074 Uiso 1 1 calc R U . . .
C9 C 0.8166(7) 0.0512(7) 0.3173(4) 0.072(5) Uani 1 1 d G U . C .
H9 H 0.8401 0.0377 0.3480 0.087 Uiso 1 1 calc R U . . .
C10 C 0.8590(5) 0.0813(6) 0.2681(5) 0.068(4) Uani 1 1 d G U . C .
H10 H 0.9109 0.0879 0.2658 0.082 Uiso 1 1 calc R U . . .
C11 C 0.8237(6) 0.1015(6) 0.2221(4) 0.072(5) Uani 1 1 d G U . C .
H11 H 0.8521 0.1216 0.1892 0.086 Uiso 1 1 calc R U . . .
C12 C 0.7462(6) 0.0916(6) 0.2255(4) 0.060(4) Uani 1 1 d G U . C .
H12 H 0.7226 0.1052 0.1947 0.072 Uiso 1 1 calc R U . . .
C1 C 0.3741(9) 0.0843(6) 0.4616(5) 0.073(4) Uani 1 1 d G U . . .
C2 C 0.3333(9) 0.0447(7) 0.4490(4) 0.088(5) Uani 1 1 d G U . C .
H2 H 0.3140 0.0594 0.4166 0.106 Uiso 1 1 calc R U . . .
C3 C 0.3215(9) -0.0168(7) 0.4849(6) 0.094(5) Uani 1 1 d G U . C .
H3 H 0.2942 -0.0433 0.4765 0.113 Uiso 1 1 calc R U . . .
C4 C 0.3504(10) -0.0387(7) 0.5334(5) 0.105(6) Uani 1 1 d G U . C .
H4 H 0.3425 -0.0799 0.5574 0.125 Uiso 1 1 calc R U . . .
C5 C 0.3911(11) 0.0009(8) 0.5459(5) 0.106(7) Uani 1 1 d G U . C .
H5 H 0.4105 -0.0138 0.5783 0.127 Uiso 1 1 calc R U . . .
C6 C 0.4030(10) 0.0624(7) 0.5100(5) 0.103(6) Uani 1 1 d G U . C .
H6 H 0.4302 0.0889 0.5184 0.124 Uiso 1 1 calc R U . . .
C36 C -0.0188(9) 0.4708(8) 0.4332(8) 0.125(9) Uani 1 1 d G U . . .
H36 H 0.0375 0.4424 0.4367 0.150 Uiso 1 1 calc R U . . .
C31 C -0.0634(9) 0.4494(7) 0.4074(6) 0.078(4) Uani 1 1 d G U . . .
C32 C -0.1475(9) 0.4920(9) 0.4022(8) 0.134(10) Uani 1 1 d G U . . .
H32 H -0.1773 0.4776 0.3849 0.161 Uiso 1 1 calc R U . . .
C33 C -0.1868(9) 0.5560(9) 0.4228(9) 0.165(13) Uani 1 1 d G U . . .
H33 H -0.2431 0.5845 0.4194 0.197 Uiso 1 1 calc R U . . .
C34 C -0.1422(12) 0.5775(9) 0.4487(10) 0.177(15) Uani 1 1 d G U . . .
H34 H -0.1685 0.6203 0.4625 0.212 Uiso 1 1 calc R U . . .
C35 C -0.0581(12) 0.5349(10) 0.4539(10) 0.164(13) Uani 1 1 d G U . . .
H35 H -0.0283 0.5492 0.4711 0.197 Uiso 1 1 calc R U . . .
C25 C -0.2084(5) 0.4436(6) 0.2308(4) 0.051(3) Uani 1 1 d G U . . .
C26 C -0.2480(6) 0.4601(6) 0.1872(3) 0.058(4) Uani 1 1 d G U . D .
H26 H -0.2202 0.4755 0.1523 0.070 Uiso 1 1 calc R U . . .
C27 C -0.3291(6) 0.4538(6) 0.1957(4) 0.070(4) Uani 1 1 d G U . D .
H27 H -0.3556 0.4649 0.1665 0.084 Uiso 1 1 calc R U . . .
C28 C -0.3707(5) 0.4309(6) 0.2478(4) 0.061(4) Uani 1 1 d G U . D .
H28 H -0.4249 0.4266 0.2535 0.073 Uiso 1 1 calc R U . . .
C29 C -0.3311(6) 0.4143(6) 0.2915(3) 0.059(4) Uani 1 1 d G U . D .
H29 H -0.3589 0.3990 0.3263 0.070 Uiso 1 1 calc R U . . .
C30 C -0.2500(6) 0.4207(6) 0.2830(4) 0.055(4) Uani 1 1 d G U . D .
H30 H -0.2235 0.4096 0.3121 0.066 Uiso 1 1 calc R U . . .
C19 C 0.1239(8) 0.4139(5) 0.0393(4) 0.062(4) Uani 1 1 d G U . . .
C20 C 0.1632(8) 0.4545(6) 0.0519(4) 0.069(4) Uani 1 1 d G U . . .
H20 H 0.1824 0.4403 0.0843 0.082 Uiso 1 1 calc R U . . .
C21 C 0.1737(7) 0.5165(6) 0.0160(5) 0.074(4) Uani 1 1 d G U . . .
H21 H 0.2001 0.5437 0.0244 0.089 Uiso 1 1 calc R U . . .
C22 C 0.1450(8) 0.5378(6) -0.0324(5) 0.084(5) Uani 1 1 d G U . . .
H22 H 0.1521 0.5792 -0.0564 0.101 Uiso 1 1 calc R U . . .
C23 C 0.1057(9) 0.4971(7) -0.0450(4) 0.089(6) Uani 1 1 d G U . . .
H23 H 0.0865 0.5114 -0.0775 0.107 Uiso 1 1 calc R U . . .
C24 C 0.0951(9) 0.4352(6) -0.0092(5) 0.083(5) Uani 1 1 d G U . . .
H24 H 0.0688 0.4080 -0.0176 0.099 Uiso 1 1 calc R U . . .
C103 C 0.0059(7) 0.5801(6) 0.2225(5) 0.063(4) Uani 1 1 d G U . . .
C104 C 0.0127(8) 0.5745(7) 0.2753(6) 0.099(6) Uani 1 1 d G U . A .
H104 H 0.0575 0.5374 0.2896 0.119 Uiso 1 1 calc R U . F 1
C105 C -0.0473(12) 0.6244(10) 0.3070(5) 0.194(17) Uani 1 1 d G U . A .
H105 H -0.0428 0.6207 0.3423 0.233 Uiso 1 1 calc R U . . .
C106 C -0.1142(11) 0.6800(9) 0.2857(7) 0.169(13) Uani 1 1 d G U . A .
H106 H -0.1544 0.7134 0.3069 0.203 Uiso 1 1 calc R U . . .
C107 C -0.1210(10) 0.6856(8) 0.2328(7) 0.149(12) Uani 1 1 d G U . A .
H107 H -0.1658 0.7228 0.2186 0.179 Uiso 1 1 calc R U . . .
C108 C -0.0610(10) 0.6357(9) 0.2012(5) 0.135(11) Uani 1 1 d G U . A .
H108 H -0.0655 0.6394 0.1658 0.162 Uiso 1 1 calc R U . . .
C85 C 0.5016(7) -0.0748(7) 0.2764(5) 0.075(4) Uani 1 1 d G U . . .
C86 C 0.5208(8) -0.0546(6) 0.2202(5) 0.089(5) Uani 1 1 d G U . B .
H86 H 0.4846 -0.0125 0.2031 0.107 Uiso 1 1 calc R U . G 1
C87 C 0.5943(9) -0.0973(9) 0.1897(4) 0.144(11) Uani 1 1 d G U . B .
H87 H 0.6071 -0.0838 0.1521 0.173 Uiso 1 1 calc R U . . .
C88 C 0.6485(8) -0.1602(9) 0.2153(6) 0.141(10) Uani 1 1 d G U . B .
H88 H 0.6976 -0.1888 0.1948 0.170 Uiso 1 1 calc R U . . .
C89 C 0.6293(10) -0.1804(7) 0.2714(6) 0.139(11) Uani 1 1 d G U . B .
H89 H 0.6656 -0.2225 0.2886 0.167 Uiso 1 1 calc R U . . .
C90 C 0.5559(10) -0.1377(8) 0.3020(4) 0.121(9) Uani 1 1 d G U . B .
H90 H 0.5430 -0.1512 0.3396 0.146 Uiso 1 1 calc R U . . .
C109 C 0.262(3) 0.743(2) 0.233(2) 0.249(13) Uani 1 1 d . U . . .
C110 C 0.082(3) 0.842(2) 0.228(2) 0.268(14) Uani 1 1 d . U . . .
C113 C 0.428(4) 0.704(4) 0.315(3) 0.36(3) Uani 1 1 d . U . . .
C112 C 0.400(4) 0.710(3) 0.266(3) 0.29(2) Uani 1 1 d . U . . .
C111 C 0.279(4) 0.768(3) 0.275(3) 0.28(2) Uani 1 1 d . U . . .
C114 C 0.592(6) 0.633(3) 0.327(3) 0.48(5) Uani 1 1 d . . . . .
C115 C 0.308(2) 0.624(3) 0.509(2) 0.28(2) Uani 1 1 d . U . . .
N1 N 0.154(2) 0.765(2) 0.2406(19) 0.246(10) Uani 1 1 d . U . . .
C118 C 0.133(3) 0.648(3) 0.419(3) 0.306(17) Uani 1 1 d . U . . .
C119 C 0.131(4) 0.636(4) 0.365(3) 0.312(16) Uani 1 1 d . U . . .
C120 C 0.118(3) 0.731(3) 0.313(3) 0.274(14) Uani 1 1 d . U . . .
C125 C 0.235(2) 0.641(2) 0.487(2) 0.241(17) Uani 1 1 d . U . . .
C124 C 0.220(3) 0.628(3) 0.432(2) 0.261(19) Uani 1 1 d . U . . .
C126 C 0.163(3) 0.7414(19) 0.174(2) 0.234(13) Uani 1 1 d . U . . .
C123 C 0.159(4) 0.657(4) 0.321(3) 0.320(19) Uani 1 1 d . U . . .
C122 C 0.129(3) 0.7266(17) 0.111(2) 0.264(19) Uani 1 1 d . U . . .

loop_
_atom_site_aniso_label
_atom_site_aniso_U_11
_atom_site_aniso_U_22
_atom_site_aniso_U_33
_atom_site_aniso_U_23
_atom_site_aniso_U_13
_atom_site_aniso_U_12
Au01 0.0283(4) 0.0373(4) 0.0268(5) -0.0019(3) -0.0115(4) -0.0096(4)
Au02 0.0308(4) 0.0477(4) 0.0363(5) -0.0044(3) -0.0137(3) -0.0133(3)
Au03 0.0352(4) 0.0460(4) 0.0292(4) -0.0011(3) -0.0140(3) -0.0110(3)
Au04 0.0304(4) 0.0446(4) 0.0346(4) -0.0043(3) -0.0139(3) -0.0127(3)
Au05 0.0340(4) 0.0458(4) 0.0315(4) 0.0010(3) -0.0091(3) -0.0148(3)
Au06 0.0318(4) 0.0535(5) 0.0338(4) -0.0112(3) -0.0115(3) -0.0084(3)
Au07 0.0320(4) 0.0393(4) 0.0436(5) -0.0020(3) -0.0126(3) -0.0113(3)
Au08 0.0412(4) 0.0474(4) 0.0351(5) -0.0073(3) -0.0103(3) -0.0183(3)
Au09 0.0313(4) 0.0493(4) 0.0323(4) -0.0070(3) -0.0086(3) -0.0111(3)
Au0A 0.0313(4) 0.0414(4) 0.0414(5) 0.0000(3) -0.0131(3) -0.0103(3)
Au0B 0.0331(4) 0.0528(5) 0.0304(4) -0.0006(3) -0.0144(3) -0.0106(3)
Au0C 0.0361(4) 0.0446(4) 0.0327(4) 0.0003(3) -0.0097(3) -0.0163(3)
Au0D 0.0400(4) 0.0447(4) 0.0345(4) -0.0076(3) -0.0066(3) -0.0177(3)
Au0E 0.0405(4) 0.0541(5) 0.0431(5) -0.0017(4) -0.0148(4) -0.0204(4)
Au0F 0.0374(4) 0.0540(5) 0.0455(5) -0.0035(4) -0.0136(4) -0.0201(4)
Au0G 0.0385(4) 0.0585(5) 0.0400(5) 0.0053(4) -0.0161(4) -0.0149(4)
Au0H 0.0385(4) 0.0590(5) 0.0553(5) -0.0130(4) -0.0125(4) -0.0147(4)
Au0I 0.0464(5) 0.0648(5) 0.0417(5) -0.0114(4) -0.0110(4) -0.0221(4)
Au0J 0.0516(5) 0.0632(5) 0.0423(5) -0.0071(4) -0.0107(4) -0.0252(4)
Au0K 0.0524(5) 0.0587(5) 0.0448(5) -0.0153(4) -0.0132(4) -0.0157(4)
Au0L 0.0406(4) 0.0590(5) 0.0547(5) -0.0154(4) -0.0136(4) -0.0143(4)
Au0M 0.0397(5) 0.0723(5) 0.0457(5) 0.0107(4) -0.0181(4) -0.0165(4)
Au0N 0.0532(5) 0.0654(5) 0.0524(5) -0.0200(4) -0.0149(4) -0.0178(4)
Au0O 0.0397(6) 0.0448(7) 0.0518(19) -0.0038(7) -0.0088(7) -0.0140(5)
Au0R 0.054(4) 0.061(4) 0.055(8) -0.011(4) -0.012(4) -0.023(3)
Au0P 0.0399(8) 0.0491(8) 0.052(2) -0.0020(10) -0.0111(9) -0.0143(6)
Au0Q 0.0401(17) 0.0415(17) 0.063(6) -0.008(2) -0.012(2) -0.0136(13)
Se4 0.0471(12) 0.0701(13) 0.0400(12) 0.0041(10) -0.0209(10) -0.0174(10)
Se13 0.0390(11) 0.0614(12) 0.0437(12) -0.0025(10) -0.0160(9) -0.0226(10)
S1 0.0468(14) 0.0968(18) 0.0434(14) 0.0086(12) -0.0226(11) -0.0224(12)
Se1 0.0468(14) 0.0968(18) 0.0434(14) 0.0086(12) -0.0226(11) -0.0224(12)
S2 0.0385(16) 0.0619(18) 0.0652(19) 0.0001(13) -0.0192(12) -0.0166(12)
Se2 0.0385(16) 0.0619(18) 0.0652(19) 0.0001(13) -0.0192(12) -0.0166(12)
S3 0.0357(14) 0.0616(16) 0.0479(15) -0.0086(11) -0.0009(10) -0.0129(10)
Se3 0.0357(14) 0.0616(16) 0.0479(15) -0.0086(11) -0.0009(10) -0.0129(10)
S6 0.0331(13) 0.0599(15) 0.0457(15) -0.0137(11) -0.0034(10) -0.0120(10)
Se6 0.0331(13) 0.0599(15) 0.0457(15) -0.0137(11) -0.0034(10) -0.0120(10)
S5 0.0354(15) 0.0591(17) 0.0571(18) -0.0072(12) -0.0144(12) -0.0138(12)
Se5 0.0354(15) 0.0591(17) 0.0571(18) -0.0072(12) -0.0144(12) -0.0138(12)
S7 0.0529(14) 0.0594(14) 0.0401(14) 0.0034(10) -0.0143(10) -0.0263(10)
Se7 0.0529(14) 0.0594(14) 0.0401(14) 0.0034(10) -0.0143(10) -0.0263(10)
S8 0.079(2) 0.0620(18) 0.0406(17) -0.0076(12) -0.0127(13) -0.0248(14)
Se8 0.079(2) 0.0620(18) 0.0406(17) -0.0076(12) -0.0127(13) -0.0248(14)
S9 0.0657(17) 0.0825(18) 0.0494(16) -0.0267(12) -0.0042(11) -0.0378(13)
Se9 0.0657(17) 0.0825(18) 0.0494(16) -0.0267(12) -0.0042(11) -0.0378(13)
S10 0.0444(14) 0.0543(14) 0.0368(13) 0.0037(9) -0.0132(9) -0.0207(10)
Se10 0.0444(14) 0.0543(14) 0.0368(13) 0.0037(9) -0.0132(9) -0.0207(10)
S11 0.0673(19) 0.0676(18) 0.0462(17) -0.0203(12) -0.0119(13) -0.0200(14)
Se11 0.0673(19) 0.0676(18) 0.0462(17) -0.0203(12) -0.0119(13) -0.0200(14)
S12 0.0521(15) 0.0653(16) 0.0568(16) -0.0290(12) -0.0023(11) -0.0221(12)
Se12 0.0521(15) 0.0653(16) 0.0568(16) -0.0290(12) -0.0023(11) -0.0221(12)
S14 0.0510(16) 0.0532(16) 0.0605(19) -0.0055(12) -0.0029(12) -0.0249(12)
Se14 0.0510(16) 0.0532(16) 0.0605(19) -0.0055(12) -0.0029(12) -0.0249(12)
S16 0.0373(12) 0.0596(13) 0.0439(14) -0.0054(10) -0.0137(9) -0.0208(10)
Se16 0.0373(12) 0.0596(13) 0.0439(14) -0.0054(10) -0.0137(9) -0.0208(10)
S17 0.0443(16) 0.0529(16) 0.065(2) -0.0076(12) -0.0079(12) -0.0227(12)
Se17 0.0443(16) 0.0529(16) 0.065(2) -0.0076(12) -0.0079(12) -0.0227(12)
S18 0.0412(14) 0.0373(13) 0.052(2) 0.0028(12) -0.0148(13) -0.0116(11)
Se18 0.0412(14) 0.0373(13) 0.052(2) 0.0028(12) -0.0148(13) -0.0116(11)
S15 0.0257(15) 0.0278(14) 0.0451(19) 0.0096(14) -0.0137(15) -0.0108(12)
Se15 0.0257(15) 0.0278(14) 0.0451(19) 0.0096(14) -0.0137(15) -0.0108(12)
C79 0.055(6) 0.057(7) 0.063(5) -0.006(5) -0.003(4) -0.028(5)
C80 0.061(7) 0.070(9) 0.068(6) -0.004(6) -0.008(5) -0.030(7)
C81 0.086(9) 0.083(11) 0.073(7) 0.001(7) -0.007(6) -0.044(8)
C82 0.088(9) 0.095(12) 0.081(9) -0.001(8) -0.004(7) -0.050(9)
C83 0.086(9) 0.109(13) 0.085(8) 0.008(8) -0.004(6) -0.062(9)
C84 0.058(6) 0.079(10) 0.077(8) 0.000(7) -0.004(5) -0.038(6)
C73 0.041(5) 0.044(7) 0.045(5) 0.001(5) -0.021(4) -0.018(5)
C74 0.046(6) 0.063(10) 0.049(6) -0.008(6) -0.020(5) -0.008(6)
C75 0.071(7) 0.090(12) 0.057(6) -0.015(7) -0.030(5) -0.008(7)
C76 0.071(7) 0.058(10) 0.057(7) -0.004(6) -0.030(5) -0.016(6)
C77 0.066(7) 0.077(11) 0.061(7) -0.014(7) -0.036(5) -0.011(7)
C78 0.049(6) 0.089(11) 0.061(7) -0.024(7) -0.029(5) -0.003(6)
C97 0.052(7) 0.059(7) 0.074(6) -0.007(5) 0.007(4) -0.028(6)
C98 0.066(9) 0.081(10) 0.078(6) 0.002(6) 0.000(6) -0.042(8)
C99 0.098(11) 0.110(13) 0.092(8) 0.012(8) 0.002(8) -0.071(11)
C100 0.090(11) 0.111(13) 0.108(10) -0.002(9) 0.011(8) -0.068(11)
C101 0.100(11) 0.122(15) 0.114(10) 0.007(9) 0.003(8) -0.085(12)
C102 0.071(8) 0.107(12) 0.102(9) 0.000(8) 0.000(7) -0.062(9)
C91 0.050(5) 0.040(7) 0.053(5) -0.008(4) -0.027(4) -0.007(5)
C92 0.053(6) 0.058(10) 0.052(5) -0.012(5) -0.024(4) -0.003(6)
C93 0.079(7) 0.092(13) 0.063(6) -0.020(7) -0.036(5) -0.004(7)
C94 0.078(7) 0.058(10) 0.068(7) -0.008(7) -0.040(5) -0.010(7)
C95 0.070(7) 0.079(12) 0.073(7) -0.018(7) -0.043(5) -0.005(7)
C96 0.052(6) 0.077(11) 0.072(7) -0.021(7) -0.035(5) -0.002(6)
C55 0.039(4) 0.060(5) 0.036(8) 0.004(5) -0.009(4) -0.023(3)
C56 0.037(4) 0.061(6) 0.041(9) 0.011(5) -0.001(5) -0.023(4)
C57 0.035(5) 0.083(7) 0.034(9) 0.007(6) 0.000(5) -0.026(5)
C58 0.040(6) 0.086(7) 0.041(10) 0.013(6) 0.001(6) -0.036(5)
C59 0.049(5) 0.084(7) 0.049(10) 0.008(6) -0.011(6) -0.036(5)
C60 0.051(5) 0.065(6) 0.046(9) 0.008(6) -0.013(5) -0.032(4)
C61 0.122(9) 0.073(9) 0.079(7) -0.013(6) -0.052(7) -0.032(7)
C62 0.227(17) 0.35(4) 0.126(11) 0.100(19) -0.102(12) -0.18(2)
C63 0.30(2) 0.52(7) 0.180(16) 0.17(3) -0.164(18) -0.26(4)
C64 0.217(19) 0.15(2) 0.144(14) 0.025(14) -0.099(14) -0.085(17)
C65 0.210(16) 0.27(4) 0.167(16) 0.076(18) -0.130(14) -0.126(19)
C66 0.159(11) 0.25(3) 0.150(13) 0.065(16) -0.099(11) -0.112(16)
C69 0.078(9) 0.130(14) 0.107(9) -0.043(9) -0.011(8) -0.053(10)
C68 0.067(8) 0.105(12) 0.086(8) -0.034(8) -0.004(6) -0.043(8)
C67 0.064(7) 0.100(10) 0.071(7) -0.035(6) -0.008(5) -0.037(7)
C72 0.098(10) 0.161(16) 0.072(7) -0.026(7) -0.017(6) -0.072(11)
C71 0.121(13) 0.21(2) 0.089(9) -0.032(9) -0.026(8) -0.098(15)
C70 0.081(10) 0.126(14) 0.105(9) -0.046(9) -0.014(8) -0.040(10)
C37 0.053(4) 0.070(6) 0.032(8) 0.005(5) -0.011(4) -0.031(4)
C38 0.046(5) 0.070(6) 0.045(10) 0.010(6) -0.009(5) -0.032(4)
C39 0.047(5) 0.083(7) 0.060(11) 0.009(7) -0.011(6) -0.035(5)
C40 0.048(6) 0.083(7) 0.052(11) 0.006(7) -0.004(6) -0.038(5)
C41 0.056(6) 0.078(7) 0.064(11) 0.006(7) -0.012(6) -0.038(5)
C42 0.056(5) 0.071(6) 0.050(10) 0.007(6) -0.012(6) -0.034(5)
C45 0.26(3) 0.124(13) 0.098(10) -0.027(9) -0.097(14) 0.024(16)
C44 0.26(2) 0.128(12) 0.101(10) -0.037(9) -0.100(13) 0.040(16)
C43 0.141(12) 0.079(8) 0.061(5) -0.001(5) -0.041(6) -0.037(7)
C48 0.22(2) 0.112(12) 0.073(7) -0.023(7) -0.055(9) -0.010(13)
C47 0.27(3) 0.128(14) 0.087(8) -0.026(9) -0.078(12) 0.006(16)
C46 0.28(3) 0.130(15) 0.103(11) -0.033(10) -0.093(14) 0.011(17)
C49 0.090(9) 0.087(5) 0.082(10) -0.029(5) 0.009(7) -0.039(5)
C50 0.154(15) 0.109(8) 0.172(19) -0.064(10) -0.068(16) 0.003(9)
C51 0.167(19) 0.105(9) 0.18(2) -0.066(10) -0.059(19) 0.002(10)
C52 0.147(18) 0.113(10) 0.14(2) -0.052(11) -0.012(14) -0.032(10)
C53 0.24(3) 0.118(10) 0.24(3) -0.088(14) -0.11(3) -0.001(12)
C54 0.25(2) 0.122(10) 0.25(3) -0.101(13) -0.14(2) 0.009(13)
C18 0.093(8) 0.177(17) 0.32(4) -0.18(2) -0.021(8) -0.007(7)
C13 0.090(8) 0.067(6) 0.060(9) -0.015(6) -0.019(7) -0.012(5)
C14 0.118(10) 0.092(9) 0.126(18) -0.028(11) -0.043(9) -0.029(7)
C15 0.155(12) 0.096(11) 0.131(19) -0.032(12) -0.049(13) -0.030(10)
C16 0.153(12) 0.146(17) 0.23(3) -0.10(2) -0.044(14) -0.024(10)
C17 0.137(12) 0.20(2) 0.37(5) -0.21(3) -0.026(12) -0.013(9)
C7 0.038(5) 0.060(9) 0.071(6) -0.007(5) -0.012(4) -0.020(5)
C8 0.044(6) 0.070(10) 0.072(7) -0.003(6) -0.014(5) -0.024(7)
C9 0.050(7) 0.084(11) 0.087(8) 0.000(7) -0.017(6) -0.034(7)
C10 0.040(7) 0.076(11) 0.092(8) 0.001(7) -0.019(6) -0.030(7)
C11 0.044(7) 0.081(11) 0.093(8) 0.001(7) -0.019(5) -0.031(7)
C12 0.038(6) 0.068(9) 0.073(6) -0.001(6) -0.014(5) -0.024(6)
C1 0.046(9) 0.094(6) 0.055(6) 0.017(5) -0.018(6) -0.014(6)
C2 0.070(12) 0.108(8) 0.075(9) 0.014(7) -0.022(9) -0.032(8)
C3 0.078(12) 0.105(9) 0.079(10) 0.015(7) -0.015(9) -0.029(9)
C4 0.091(15) 0.125(11) 0.081(10) 0.017(8) -0.023(9) -0.037(10)
C5 0.102(15) 0.119(11) 0.079(9) 0.029(8) -0.038(10) -0.036(10)
C6 0.109(15) 0.122(10) 0.070(7) 0.028(7) -0.046(9) -0.039(11)
C36 0.129(11) 0.107(10) 0.16(2) -0.064(13) -0.055(13) -0.017(9)
C31 0.088(8) 0.070(6) 0.070(10) -0.024(6) -0.010(7) -0.017(5)
C32 0.104(9) 0.110(10) 0.20(2) -0.085(13) -0.057(12) 0.012(8)
C33 0.129(12) 0.134(13) 0.25(3) -0.118(19) -0.063(15) 0.014(11)
C34 0.155(15) 0.147(15) 0.26(3) -0.11(2) -0.076(18) -0.002(12)
C35 0.151(14) 0.136(14) 0.23(3) -0.11(2) -0.073(18) -0.001(11)
C25 0.034(5) 0.057(9) 0.064(6) -0.006(5) -0.010(4) -0.020(5)
C26 0.048(6) 0.059(10) 0.071(6) -0.005(6) -0.021(5) -0.019(6)
C27 0.057(7) 0.079(11) 0.082(7) -0.006(7) -0.025(5) -0.029(7)
C28 0.044(7) 0.054(9) 0.086(7) -0.009(7) -0.022(5) -0.014(6)
C29 0.036(6) 0.066(10) 0.075(7) -0.004(6) -0.010(5) -0.025(6)
C30 0.034(5) 0.066(10) 0.065(6) -0.004(6) -0.009(4) -0.023(6)
C19 0.048(8) 0.072(6) 0.043(6) 0.012(5) -0.013(5) -0.009(6)
C20 0.056(10) 0.076(7) 0.057(8) 0.005(6) -0.016(7) -0.011(7)
C21 0.053(10) 0.073(8) 0.067(9) 0.008(6) -0.013(7) -0.004(7)
C22 0.057(11) 0.096(9) 0.069(9) 0.009(7) -0.014(7) -0.009(8)
C23 0.084(13) 0.107(10) 0.058(8) 0.027(7) -0.031(9) -0.028(9)
C24 0.080(12) 0.102(9) 0.051(7) 0.019(6) -0.029(8) -0.025(9)
C103 0.046(5) 0.047(5) 0.087(7) -0.013(5) -0.004(5) -0.013(4)
C104 0.091(9) 0.098(10) 0.094(6) -0.037(6) -0.015(5) -0.007(7)
C105 0.19(2) 0.18(2) 0.137(11) -0.089(13) -0.036(12) 0.059(19)
C106 0.156(17) 0.148(17) 0.145(13) -0.057(13) -0.020(12) 0.025(15)
C107 0.121(14) 0.124(14) 0.142(13) -0.047(12) -0.011(11) 0.028(13)
C108 0.111(12) 0.119(13) 0.119(10) -0.036(9) -0.038(9) 0.044(12)
C85 0.054(5) 0.070(6) 0.082(6) -0.012(5) -0.019(4) 0.001(5)
C86 0.063(7) 0.100(9) 0.079(6) -0.014(5) -0.010(5) -0.005(6)
C87 0.100(11) 0.162(15) 0.097(8) -0.030(8) -0.011(7) 0.034(11)
C88 0.109(12) 0.149(14) 0.113(10) -0.034(9) -0.033(9) 0.030(11)
C89 0.117(12) 0.128(13) 0.116(9) -0.034(9) -0.038(8) 0.039(11)
C90 0.113(11) 0.099(10) 0.101(8) -0.015(7) -0.039(7) 0.031(9)
C109 0.186(16) 0.21(3) 0.35(3) -0.13(2) -0.022(17) -0.033(14)
C110 0.22(2) 0.211(19) 0.36(3) -0.168(19) -0.03(2) -0.007(16)
C113 0.24(3) 0.46(8) 0.39(5) -0.12(4) -0.04(3) -0.11(3)
C112 0.207(19) 0.28(5) 0.37(5) -0.09(4) -0.03(2) -0.07(2)
C111 0.219(19) 0.28(4) 0.37(4) -0.15(4) -0.03(2) -0.07(2)
C114 0.82(17) 0.30(7) 0.43(10) -0.13(7) -0.02(10) -0.33(9)
C115 0.12(2) 0.25(5) 0.42(4) -0.13(4) -0.01(3) 0.01(3)
N1 0.179(15) 0.206(19) 0.35(2) -0.152(18) -0.013(16) -0.027(13)
C118 0.16(2) 0.34(4) 0.39(3) -0.11(2) 0.003(19) -0.05(2)
C119 0.21(3) 0.30(3) 0.39(3) -0.10(2) -0.02(2) -0.05(2)
C120 0.18(2) 0.27(2) 0.36(3) -0.129(19) -0.019(17) -0.049(18)
C125 0.115(19) 0.19(3) 0.35(3) -0.09(3) 0.02(2) -0.01(2)
C124 0.15(2) 0.22(4) 0.36(3) -0.09(3) 0.01(2) -0.03(2)
C126 0.18(2) 0.16(2) 0.36(3) -0.14(2) -0.028(19) 0.001(18)
C123 0.25(4) 0.27(2) 0.39(3) -0.11(2) 0.00(2) -0.042(19)
C122 0.30(5) 0.11(2) 0.39(3) -0.10(2) -0.10(3) -0.02(3)

loop_
_atom_type_symbol
_atom_type_description
_atom_type_scat_dispersion_real
_atom_type_scat_dispersion_imag
_atom_type_scat_source
Au Au -8.6060 9.5200 'International Tables Vol C Tables 4.2.6.8 and 6.1.1.4'
Se Se -3.3840 0.5190 'International Tables Vol C Tables 4.2.6.8 and 6.1.1.4'
C C 0.0080 0.0030 'International Tables Vol C Tables 4.2.6.8 and 6.1.1.4'
H H 0.0000 0.0000 'International Tables Vol C Tables 4.2.6.8 and 6.1.1.4'
S S 0.2070 0.2440 'International Tables Vol C Tables 4.2.6.8 and 6.1.1.4'
N N 0.0140 0.0070 'International Tables Vol C Tables 4.2.6.8 and 6.1.1.4'

loop_
_geom_angle_atom_site_label_1
_geom_angle_atom_site_label_2
_geom_angle_atom_site_label_3
_geom_angle
Au0C Au01 Au05 179.34(2)
Au0C Au01 Au06 114.10(4)
Au05 Au01 Au06 65.86(3)
Au0C Au01 Au03 64.66(3)
Au05 Au01 Au03 114.74(3)
Au06 Au01 Au03 117.94(3)
Au0C Au01 Au0B 116.49(3)
Au05 Au01 Au0B 64.11(3)
Au06 Au01 Au0B 61.13(3)
Au03 Au01 Au0B 178.67(3)
Au0C Au01 Au07 64.38(3)
Au05 Au01 Au07 115.17(4)
Au06 Au01 Au07 62.66(4)
Au03 Au01 Au07 63.61(4)
Au0B Au01 Au07 116.10(4)
Au0C Au01 Au0A 116.13(4)
Au05 Au01 Au0A 64.31(3)
Au06 Au01 Au0A 117.07(4)
Au03 Au01 Au0A 116.37(4)
Au0B Au01 Au0A 63.91(4)
Au07 Au01 Au0A 179.46(3)
Au0C Au01 Au02 63.69(4)
Au05 Au01 Au02 116.95(4)
Au06 Au01 Au02 116.37(3)
Au03 Au01 Au02 115.74(4)
Au0B Au01 Au02 65.56(4)
Au07 Au01 Au02 119.68(4)
Au0A Au01 Au02 60.85(3)
Au0C Au01 Au09 65.13(3)
Au05 Au01 Au09 114.89(4)
Au06 Au01 Au09 178.99(3)
Au03 Au01 Au09 61.21(3)
Au0B Au01 Au09 119.73(3)
Au07 Au01 Au09 116.33(4)
Au0A Au01 Au09 63.94(4)
Au02 Au01 Au09 64.01(3)
Au0C Au01 Au0D 118.47(3)
Au05 Au01 Au0D 61.19(3)
Au06 Au01 Au0D 118.11(4)
Au03 Au01 Au0D 63.58(3)
Au0B Au01 Au0D 115.84(4)
Au07 Au01 Au0D 115.69(3)
Au0A Au01 Au0D 63.96(3)
Au02 Au01 Au0D 114.66(4)
Au09 Au01 Au0D 62.16(3)
Au0C Au01 Au04 116.41(4)
Au05 Au01 Au04 62.95(4)
Au06 Au01 Au04 63.95(3)
Au03 Au01 Au04 64.11(4)
Au0B Au01 Au04 114.58(4)
Au07 Au01 Au04 60.61(3)
Au0A Au01 Au04 118.87(4)
Au02 Au01 Au04 179.63(3)
Au09 Au01 Au04 115.68(3)
Au0D Au01 Au04 64.97(4)
Au0C Au01 Au08 61.46(3)
Au05 Au01 Au08 118.91(3)
Au06 Au01 Au08 63.82(3)
Au03 Au01 Au08 118.13(3)
Au0B Au01 Au08 62.51(3)
Au07 Au01 Au08 67.30(3)
Au0A Au01 Au08 113.05(3)
Au02 Au01 Au08 62.31(3)
Au09 Au01 Au08 115.95(4)
Au0D Au01 Au08 176.85(2)
Au04 Au01 Au08 118.07(4)
Se16 Au02 Au01 154.14(5)
S16 Au02 Au01 154.14(5)
Se16 Au02 Au0A 145.38(5)
S16 Au02 Au0A 145.38(5)
Au01 Au02 Au0A 59.55(3)
Se16 Au02 Au08 102.73(5)
S16 Au02 Au08 102.73(5)
Au01 Au02 Au08 59.06(3)
Au0A Au02 Au08 109.28(4)
Se16 Au02 Au0C 97.65(6)
S16 Au02 Au0C 97.65(6)
Au01 Au02 Au0C 57.81(3)
Au0A Au02 Au0C 109.98(3)
Au08 Au02 Au0C 58.51(3)
Se16 Au02 Au09 120.10(6)
S16 Au02 Au09 120.10(6)
Au01 Au02 Au09 58.10(3)
Au0A Au02 Au09 61.42(3)
Au08 Au02 Au09 108.36(4)
Au0C Au02 Au09 61.10(3)
Se16 Au02 Au0H 84.11(5)
S16 Au02 Au0H 84.11(5)
Au01 Au02 Au0H 112.74(4)
Au0A Au02 Au0H 65.46(3)
Au08 Au02 Au0H 171.43(3)
Au0C Au02 Au0H 115.92(4)
Au09 Au02 Au0H 63.36(3)
Se16 Au02 Au0B 132.20(5)
S16 Au02 Au0B 132.20(5)
Au01 Au02 Au0B 57.18(3)
Au0A Au02 Au0B 60.54(4)
Au08 Au02 Au0B 58.71(4)
Au0C Au02 Au0B 105.06(4)
Au09 Au02 Au0B 107.70(3)
Au0H Au02 Au0B 120.25(4)
Se16 Au02 Au0M 91.78(6)
S16 Au02 Au0M 91.78(6)
Au01 Au02 Au0M 111.88(4)
Au0A Au02 Au0M 63.74(3)
Au08 Au02 Au0M 113.56(4)
Au0C Au02 Au0M 168.82(3)
Au09 Au02 Au0M 118.78(3)
Au0H Au02 Au0M 70.90(4)
Au0B Au02 Au0M 63.93(4)
Se16 Au02 Au0F 47.96(5)
S16 Au02 Au0F 47.96(5)
Au01 Au02 Au0F 107.33(4)
Au0A Au02 Au0F 166.66(3)
Au08 Au02 Au0F 58.48(3)
Au0C Au02 Au0F 60.13(3)
Au09 Au02 Au0F 115.18(4)
Au0H Au02 Au0F 125.92(4)
Au0B Au02 Au0F 111.53(4)
Au0M Au02 Au0F 124.25(3)
Se4 Au03 Au01 154.81(6)
Se4 Au03 Au09 142.17(6)
Au01 Au03 Au09 59.64(4)
Se4 Au03 Au07 106.56(6)
Au01 Au03 Au07 58.29(3)
Au09 Au03 Au07 110.44(4)
Se4 Au03 Au0D 115.69(6)
Au01 Au03 Au0D 58.46(3)
Au09 Au03 Au0D 59.92(4)
Au07 Au03 Au0D 107.19(3)
Se4 Au03 Au04 96.91(6)
Au01 Au03 Au04 58.23(3)
Au09 Au03 Au04 109.43(4)
Au07 Au03 Au04 57.11(3)
Au0D Au03 Au04 61.23(4)
Se4 Au03 Au0C 136.15(6)
Au01 Au03 Au0C 57.46(3)
Au09 Au03 Au0C 62.05(3)
Au07 Au03 Au0C 60.18(3)
Au0D Au03 Au0C 108.11(4)
Au04 Au03 Au0C 105.88(3)
Se4 Au03 Au0K 80.65(6)
Au01 Au03 Au0K 113.87(4)
Au09 Au03 Au0K 62.94(3)
Au07 Au03 Au0K 172.16(3)
Au0D Au03 Au0K 66.22(3)
Au04 Au03 Au0K 119.79(4)
Au0C Au03 Au0K 116.80(3)
Se4 Au03 Au0J 95.46(6)
Au01 Au03 Au0J 108.68(3)
Au09 Au03 Au0J 63.78(4)
Au07 Au03 Au0J 111.71(4)
Au0D Au03 Au0J 119.41(4)
Au04 Au03 Au0J 165.42(3)
Au0C Au03 Au0J 59.62(3)
Au0K Au03 Au0J 69.92(4)
Se4 Au03 Au0G 47.28(6)
Au01 Au03 Au0G 109.49(4)
Au09 Au03 Au0G 168.27(3)
Au07 Au03 Au0G 62.83(4)
Au0D Au03 Au0G 111.56(4)
Au04 Au03 Au0G 58.97(4)
Au0C Au03 Au0G 117.32(3)
Au0K Au03 Au0G 122.85(4)
Au0J Au03 Au0G 126.98(4)
Se13 Au04 Au01 156.14(5)
Se13 Au04 Au07 142.19(6)
Au01 Au04 Au07 59.50(3)
Se13 Au04 Au05 98.50(6)
Au01 Au04 Au05 58.11(3)
Au07 Au04 Au05 110.08(3)
Se13 Au04 Au06 118.25(6)
Au01 Au04 Au06 57.68(3)
Au07 Au04 Au06 60.13(3)
Au05 Au04 Au06 61.96(3)
Se13 Au04 Au03 134.33(5)
Au01 Au04 Au03 57.67(3)
Au07 Au04 Au03 60.97(4)
Au05 Au04 Au03 105.67(4)
Au06 Au04 Au03 107.30(3)
Se13 Au04 Au0D 107.64(5)
Au01 Au04 Au0D 57.48(3)
Au07 Au04 Au0D 108.50(4)
Au05 Au04 Au0D 57.26(3)
Au06 Au04 Au0D 106.73(4)
Au03 Au04 Au0D 59.01(4)
Se13 Au04 Au0L 81.84(5)
Au01 Au04 Au0L 111.64(4)
Au07 Au04 Au0L 63.61(3)
Au05 Au04 Au0L 116.66(4)
Au06 Au04 Au0L 62.96(3)
Au03 Au04 Au0L 118.49(4)
Au0D Au04 Au0L 168.94(3)
Se13 Au04 Au0G 88.10(6)
Au01 Au04 Au0G 114.70(4)
Au07 Au04 Au0G 66.67(3)
Au05 Au04 Au0G 171.23(3)
Au06 Au04 Au0G 119.80(3)
Au03 Au04 Au0G 65.57(3)
Au0D Au04 Au0G 115.27(4)
Au0L Au04 Au0G 69.83(4)
Se13 Au04 Au0E 49.30(5)
Au01 Au04 Au0E 108.95(4)
Au07 Au04 Au0E 168.41(3)
Au05 Au04 Au0E 60.58(3)
Au06 Au04 Au0E 115.90(4)
Au03 Au04 Au0E 113.20(4)
Au0D Au04 Au0E 61.19(3)
Au0L Au04 Au0E 125.71(4)
Au0G Au04 Au0E 121.44(3)
Se10 Au05 Au01 160.32(5)
S10 Au05 Au01 160.32(5)
Se10 Au05 Au0D 138.34(6)
S10 Au05 Au0D 138.34(6)
Au01 Au05 Au0D 59.79(3)
Se10 Au05 Au04 130.71(5)
S10 Au05 Au04 130.71(5)
Au01 Au05 Au04 58.94(3)
Au0D Au05 Au04 63.05(4)
Se10 Au05 Au0B 102.72(5)
S10 Au05 Au0B 102.72(5)
Au01 Au05 Au0B 58.16(3)
Au0D Au05 Au0B 109.66(4)
Au04 Au05 Au0B 106.62(3)
Se10 Au05 Au0A 118.84(6)
S10 Au05 Au0A 118.84(6)
Au01 Au05 Au0A 58.06(4)
Au0D Au05 Au0A 61.33(4)
Au04 Au05 Au0A 110.05(4)
Au0B Au05 Au0A 59.88(3)
Se10 Au05 Au06 110.02(6)
S10 Au05 Au06 110.02(6)
Au01 Au05 Au06 57.13(3)
Au0D Au05 Au06 109.48(4)
Au04 Au05 Au06 59.72(3)
Au0B Au05 Au06 56.58(3)
Au0A Au05 Au06 105.12(4)
Se10 Au05 Au0E 86.65(5)
S10 Au05 Au0E 86.65(5)
Au01 Au05 Au0E 112.12(3)
Au0D Au05 Au0E 64.07(3)
Au04 Au05 Au0E 63.58(3)
Au0B Au05 Au0E 169.77(3)
Au0A Au05 Au0E 119.21(3)
Au06 Au05 Au0E 116.57(4)
Se10 Au05 Au0P 80.80(12)
Au01 Au05 Au0P 109.59(8)
Au0D Au05 Au0P 63.23(13)
Au04 Au05 Au0P 121.23(14)
Au0B Au05 Au0P 112.22(9)
Au0A Au05 Au0P 60.24(5)
Au06 Au05 Au0P 165.25(5)
Au0E Au05 Au0P 72.96(11)
Se10 Au05 Au0I 49.73(5)
S10 Au05 Au0I 49.73(5)
Au01 Au05 Au0I 111.75(4)
Au0D Au05 Au0I 171.33(3)
Au04 Au05 Au0I 115.29(4)
Au0B Au05 Au0I 62.13(3)
Au0A Au05 Au0I 113.45(4)
Au06 Au05 Au0I 64.23(4)
Au0E Au05 Au0I 123.58(4)
Au0P Au05 Au0I 121.33(14)
Se6 Au06 Au01 155.45(6)
S6 Au06 Au01 155.45(6)
Se6 Au06 Au0B 139.86(6)
S6 Au06 Au0B 139.86(6)
Au01 Au06 Au0B 59.60(3)
Se6 Au06 Au07 108.24(6)
S6 Au06 Au07 108.24(6)
Au01 Au06 Au07 58.83(3)
Au0B Au06 Au07 111.45(5)
Se6 Au06 Au08 138.43(6)
S6 Au06 Au08 138.43(6)
Au01 Au06 Au08 58.48(3)
Au0B Au06 Au08 60.19(3)
Au07 Au06 Au08 64.01(4)
Se6 Au06 Au04 97.16(6)
S6 Au06 Au04 97.16(6)
Au01 Au06 Au04 58.37(3)
Au0B Au06 Au04 108.72(4)
Au07 Au06 Au04 57.63(3)
Au08 Au06 Au04 108.89(4)
Se6 Au06 Au0N 89.22(6)
S6 Au06 Au0N 89.22(6)
Au01 Au06 Au0N 115.25(3)
Au0B Au06 Au0N 65.79(4)
Au07 Au06 Au0N 120.41(4)
Au08 Au06 Au0N 65.85(3)
Au04 Au06 Au0N 173.61(3)
Se6 Au06 Au05 114.08(7)
S6 Au06 Au05 114.08(7)
Au01 Au06 Au05 57.01(4)
Au0B Au06 Au05 60.52(3)
Au07 Au06 Au05 105.13(4)
Au08 Au06 Au05 107.15(4)
Au04 Au06 Au05 58.31(3)
Au0N Au06 Au05 118.81(4)
Se6 Au06 Au0L 49.28(5)
S6 Au06 Au0L 49.28(5)
Au01 Au06 Au0L 109.52(4)
Au0B Au06 Au0L 168.30(3)
Au07 Au06 Au0L 61.61(4)
Au08 Au06 Au0L 119.41(4)
Au04 Au06 Au0L 59.78(3)
Au0N Au06 Au0L 125.55(4)
Au05 Au06 Au0L 110.81(4)
Se6 Au06 Au0I 81.43(6)
S6 Au06 Au0I 81.43(6)
Au01 Au06 Au0I 107.39(4)
Au0B Au06 Au0I 61.39(4)
Au07 Au06 Au0I 164.29(3)
Au08 Au06 Au0I 117.12(4)
Au04 Au06 Au0I 109.79(3)
Au0N Au06 Au0I 70.95(3)
Au05 Au06 Au0I 59.20(3)
Au0L Au06 Au0I 122.57(4)
Se18 Au07 Au01 156.08(7)
S18 Au07 Au01 159.1(4)
Se18 Au07 Au04 137.36(6)
S18 Au07 Au04 137.4(4)
Au01 Au07 Au04 59.90(3)
Se18 Au07 Au06 139.17(7)
S18 Au07 Au06 114.6(6)
Au01 Au07 Au06 58.51(4)
Au04 Au07 Au06 62.24(3)
Se18 Au07 Au03 110.89(7)
S18 Au07 Au03 135.3(6)
Au01 Au07 Au03 58.10(3)
Au04 Au07 Au03 61.92(3)
Au06 Au07 Au03 109.63(4)
Se18 Au07 Au0C 98.63(7)
S18 Au07 Au0C 111.4(5)
Au01 Au07 Au0C 57.51(4)
Au04 Au07 Au0C 109.93(4)
Au06 Au07 Au0C 105.33(4)
Au03 Au07 Au0C 60.47(3)
Se18 Au07 Au0O 51.12(7)
Au01 Au07 Au0O 110.70(4)
Au04 Au07 Au0O 170.54(4)
Au06 Au07 Au0O 114.92(11)
Au03 Au07 Au0O 113.13(11)
Au0C Au07 Au0O 61.37(7)
Se18 Au07 Au0L 93.60(7)
S18 Au07 Au0L 79.0(5)
Au01 Au07 Au0L 110.32(4)
Au04 Au07 Au0L 61.58(4)
Au06 Au07 Au0L 62.91(4)
Au03 Au07 Au0L 117.53(4)
Au0C Au07 Au0L 167.43(3)
Au0O Au07 Au0L 126.24(8)
Se18 Au07 Au08 113.74(7)
S18 Au07 Au08 102.6(4)
Au01 Au07 Au08 56.57(3)
Au04 Au07 Au08 108.45(4)
Au06 Au07 Au08 58.87(3)
Au03 Au07 Au08 105.08(4)
Au0C Au07 Au08 56.01(3)
Au0O Au07 Au08 64.12(7)
Au0L Au07 Au08 116.02(3)
S18 Au07 Au0R 49.9(5)
Au01 Au07 Au0R 110.6(2)
Au04 Au07 Au0R 166.3(5)
Au06 Au07 Au0R 104.8(6)
Au03 Au07 Au0R 123.3(6)
Au0C Au07 Au0R 67.8(5)
Au0L Au07 Au0R 118.0(6)
Au08 Au07 Au0R 58.6(3)
Se18 Au07 Au0G 78.34(6)
S18 Au07 Au0G 90.7(5)
Au01 Au07 Au0G 110.03(4)
Au04 Au07 Au0G 60.53(3)
Au06 Au07 Au0G 116.27(4)
Au03 Au07 Au0G 63.68(3)
Au0C Au07 Au0G 118.33(3)
Au0O Au07 Au0G 125.84(9)
Au0L Au07 Au0G 66.97(3)
Au08 Au07 Au0G 166.60(3)
Au0R Au07 Au0G 132.9(4)
Se12 Au08 Au01 152.84(6)
S12 Au08 Au01 152.84(6)
Se12 Au08 Au0C 142.87(6)
S12 Au08 Au0C 142.87(6)
Au01 Au08 Au0C 58.70(3)
Se12 Au08 Au02 138.55(6)
S12 Au08 Au02 138.55(6)
Au01 Au08 Au02 58.64(3)
Au0C Au08 Au02 61.45(4)
Se12 Au08 Au0B 106.40(6)
S12 Au08 Au0B 106.40(6)
Au01 Au08 Au0B 58.50(3)
Au0C Au08 Au0B 110.58(4)
Au02 Au08 Au0B 62.83(4)
Se12 Au08 Au06 95.34(6)
S12 Au08 Au06 95.34(6)
Au01 Au08 Au06 57.69(3)
Au0C Au08 Au06 106.82(4)
Au02 Au08 Au06 108.14(4)
Au0B Au08 Au06 57.86(4)
Se12 Au08 Au0F 93.57(6)
S12 Au08 Au0F 93.57(6)
Au01 Au08 Au0F 113.55(4)
Au0C Au08 Au0F 63.91(3)
Au02 Au08 Au0F 66.51(3)
Au0B Au08 Au0F 122.22(4)
Au06 Au08 Au0F 170.56(3)
S12 Au08 Au0R 75.0(7)
Au01 Au08 Au0R 113.0(6)
Au0C Au08 Au0R 70.5(7)
Au02 Au08 Au0R 127.0(7)
Au0B Au08 Au0R 163.6(2)
Au06 Au08 Au0R 105.9(3)
Au0F Au08 Au0R 73.5(3)
Se12 Au08 Au07 114.26(6)
S12 Au08 Au07 114.26(6)
Au01 Au08 Au07 56.13(3)
Au0C Au08 Au07 59.55(3)
Au02 Au08 Au07 107.17(4)
Au0B Au08 Au07 104.08(4)
Au06 Au08 Au07 57.12(3)
Au0F Au08 Au07 115.98(3)
Au0R Au08 Au07 61.7(4)
Se12 Au08 Au0N 48.22(6)
S12 Au08 Au0N 48.22(6)
Au01 Au08 Au0N 107.23(4)
Au0C Au08 Au0N 164.05(3)
Au02 Au08 Au0N 119.75(4)
Au0B Au08 Au0N 61.72(4)
Au06 Au08 Au0N 57.25(3)
Au0F Au08 Au0N 131.97(4)
Au0R Au08 Au0N 112.7(7)
Au07 Au08 Au0N 107.26(4)
Se12 Au08 Au0O 85.87(11)
Au01 Au08 Au0O 103.95(9)
Au0C Au08 Au0O 59.61(10)
Au02 Au08 Au0O 117.47(9)
Au0B Au08 Au0O 160.52(7)
Au06 Au08 Au0O 106.85(4)
Au0F Au08 Au0O 70.66(5)
Au07 Au08 Au0O 56.58(6)
Au0N Au08 Au0O 122.71(9)
Se3 Au09 Au01 153.69(6)
S3 Au09 Au01 153.69(6)
Se3 Au09 Au03 140.88(6)
S3 Au09 Au03 140.88(6)
Au01 Au09 Au03 59.14(3)
Se3 Au09 Au0D 139.02(6)
S3 Au09 Au0D 139.02(6)
Au01 Au09 Au0D 58.93(3)
Au03 Au09 Au0D 61.74(3)
Se3 Au09 Au0A 109.41(6)
S3 Au09 Au0A 109.41(6)
Au01 Au09 Au0A 57.89(3)
Au03 Au09 Au0A 109.45(4)
Au0D Au09 Au0A 60.80(3)
Se3 Au09 Au02 95.80(6)
S3 Au09 Au02 95.80(6)
Au01 Au09 Au02 57.89(3)
Au03 Au09 Au02 108.85(4)
Au0D Au09 Au02 107.05(4)
Au0A Au09 Au02 57.02(3)
Se3 Au09 Au0C 112.17(7)
S3 Au09 Au0C 112.17(7)
Au01 Au09 Au0C 56.99(4)
Au03 Au09 Au0C 61.08(3)
Au0D Au09 Au0C 108.75(4)
Au0A Au09 Au0C 104.79(4)
Au02 Au09 Au0C 58.99(3)
Se3 Au09 Au0K 93.72(6)
S3 Au09 Au0K 93.72(6)
Au01 Au09 Au0K 112.59(3)
Au03 Au09 Au0K 61.92(3)
Au0D Au09 Au0K 66.45(3)
Au0A Au09 Au0K 121.30(4)
Au02 Au09 Au0K 170.24(3)
Au0C Au09 Au0K 115.11(4)
Se3 Au09 Au0H 49.14(5)
S3 Au09 Au0H 49.14(5)
Au01 Au09 Au0H 108.95(4)
Au03 Au09 Au0H 167.59(3)
Au0D Au09 Au0H 116.68(4)
Au0A Au09 Au0H 62.39(4)
Au02 Au09 Au0H 59.14(3)
Au0C Au09 Au0H 110.51(4)
Au0K Au09 Au0H 129.85(4)
Se3 Au09 Au0J 79.62(6)
S3 Au09 Au0J 79.62(6)
Au01 Au09 Au0J 108.29(4)
Au03 Au09 Au0J 63.76(4)
Au0D Au09 Au0J 121.04(4)
Au0A Au09 Au0J 164.13(3)
Au02 Au09 Au0J 110.13(3)
Au0C Au09 Au0J 59.35(3)
Au0K Au09 Au0J 69.56(3)
Au0H Au09 Au0J 121.38(4)
Se15 Au0A Au01 155.36(8)
S15 Au0A Au01 153.34(17)
Se15 Au0A Au02 138.95(7)
S15 Au0A Au02 140.26(18)
Au01 Au0A Au02 59.60(3)
Se15 Au0A Au0B 110.99(9)
S15 Au0A Au0B 139.8(2)
Au01 Au0A Au0B 58.04(3)
Au02 Au0A Au0B 63.00(3)
Se15 Au0A Au09 139.24(9)
S15 Au0A Au09 110.5(2)
Au01 Au0A Au09 58.17(4)
Au02 Au0A Au09 61.55(3)
Au0B Au0A Au09 109.66(4)
Se15 Au0A Au0D 111.55(8)
S15 Au0A Au0D 95.19(17)
Au01 Au0A Au0D 58.16(3)
Au02 Au0A Au0D 108.81(4)
Au0B Au0A Au0D 106.40(4)
Au09 Au0A Au0D 58.44(3)
Se15 Au0A Au05 97.76(8)
S15 Au0A Au05 109.48(18)
Au01 Au0A Au05 57.62(4)
Au02 Au0A Au05 110.11(4)
Au0B Au0A Au05 59.91(3)
Au09 Au0A Au05 105.03(4)
Au0D Au0A Au05 57.26(3)
Se15 Au0A Au0P 50.36(11)
Au01 Au0A Au0P 110.85(6)
Au02 Au0A Au0P 170.40(6)
Au0B Au0A Au0P 113.90(12)
Au09 Au0A Au0P 113.56(15)
Au0D Au0A Au0P 62.62(11)
Au05 Au0A Au0P 62.16(7)
Se15 Au0A Au0M 78.57(8)
S15 Au0A Au0M 96.08(17)
Au01 Au0A Au0M 110.57(4)
Au02 Au0A Au0M 62.06(3)
Au0B Au0A Au0M 64.13(3)
Au09 Au0A Au0M 117.42(4)
Au0D Au0A Au0M 168.72(3)
Au05 Au0A Au0M 117.90(3)
Au0P Au0A Au0M 125.82(13)
Se15 Au0A Au0H 96.11(8)
S15 Au0A Au0H 81.46(19)
Au01 Au0A Au0H 108.53(4)
Au02 Au0A Au0H 60.15(4)
Au0B Au0A Au0H 117.70(4)
Au09 Au0A Au0H 61.61(4)
Au0D Au0A Au0H 113.92(3)
Au05 Au0A Au0H 165.70(3)
Au0P Au0A Au0H 126.15(10)
Au0M Au0A Au0H 68.41(3)
S15 Au0A Au0Q 48.04(19)
Au01 Au0A Au0Q 107.66(14)
Au02 Au0A Au0Q 162.3(3)
Au0B Au0A Au0Q 122.9(3)
Au09 Au0A Au0Q 101.8(4)
Au0D Au0A Au0Q 54.2(3)
Au05 Au0A Au0Q 66.57(16)
Au0M Au0A Au0Q 135.4(3)
Au0H Au0A Au0Q 119.1(2)
Se1 Au0B Au01 154.10(6)
S1 Au0B Au01 154.10(6)
Se1 Au0B Au06 144.02(7)
S1 Au0B Au06 144.02(7)
Au01 Au0B Au06 59.27(4)
Se1 Au0B Au08 115.47(7)
S1 Au0B Au08 115.47(7)
Au01 Au0B Au08 58.99(3)
Au06 Au0B Au08 61.95(4)
Se1 Au0B Au0A 104.76(7)
S1 Au0B Au0A 104.76(7)
Au01 Au0B Au0A 58.05(3)
Au06 Au0B Au0A 110.40(4)
Au08 Au0B Au0A 105.67(4)
Se1 Au0B Au05 134.21(7)
S1 Au0B Au05 134.21(7)
Au01 Au0B Au05 57.73(3)
Au06 Au0B Au05 62.90(3)
Au08 Au0B Au05 110.30(4)
Au0A Au0B Au05 60.21(3)
Se1 Au0B Au02 97.54(6)
S1 Au0B Au02 97.54(6)
Au01 Au0B Au02 57.25(3)
Au06 Au0B Au02 107.91(4)
Au08 Au0B Au02 58.46(4)
Au0A Au0B Au02 56.45(3)
Au05 Au0B Au02 105.16(3)
Se1 Au0B Au0I 93.51(6)
S1 Au0B Au0I 93.51(6)
Au01 Au0B Au0I 110.74(3)
Au06 Au0B Au0I 66.05(4)
Au08 Au0B Au0I 122.94(4)
Au0A Au0B Au0I 113.08(4)
Au05 Au0B Au0I 61.37(3)
Au02 Au0B Au0I 166.48(3)
Se1 Au0B Au0N 86.74(7)
S1 Au0B Au0N 86.74(7)
Au01 Au0B Au0N 109.42(4)
Au06 Au0B Au0N 59.12(3)
Au08 Au0B Au0N 64.03(3)
Au0A Au0B Au0N 167.46(3)
Au05 Au0B Au0N 115.10(3)
Au02 Au0B Au0N 117.89(4)
Au0I Au0B Au0N 70.38(4)
Se1 Au0B Au0M 47.90(6)
S1 Au0B Au0M 47.90(6)
Au01 Au0B Au0M 107.65(4)
Au06 Au0B Au0M 166.36(3)
Au08 Au0B Au0M 109.07(4)
Au0A Au0B Au0M 60.53(4)
Au05 Au0B Au0M 114.95(3)
Au02 Au0B Au0M 58.89(4)
Au0I Au0B Au0M 125.93(4)
Au0N Au0B Au0M 128.21(4)
Se7 Au0C Au01 161.67(5)
S7 Au0C Au01 161.67(5)
Se7 Au0C Au08 137.52(6)
S7 Au0C Au08 137.52(6)
Au01 Au0C Au08 59.84(3)
Se7 Au0C Au02 130.64(6)
S7 Au0C Au02 130.64(6)
Au01 Au0C Au02 58.50(3)
Au08 Au0C Au02 60.04(4)
Se7 Au0C Au07 119.00(6)
S7 Au0C Au07 119.00(6)
Au01 Au0C Au07 58.11(4)
Au08 Au0C Au07 64.43(4)
Au02 Au0C Au07 109.82(4)
Se7 Au0C Au03 104.32(6)
S7 Au0C Au03 104.32(6)
Au01 Au0C Au03 57.88(3)
Au08 Au0C Au03 110.87(4)
Au02 Au0C Au03 106.17(3)
Au07 Au0C Au03 59.35(3)
Se7 Au0C Au09 110.25(6)
S7 Au0C Au09 110.25(6)
Au01 Au0C Au09 57.87(3)
Au08 Au0C Au09 108.62(4)
Au02 Au0C Au09 59.90(3)
Au07 Au0C Au09 105.59(4)
Au03 Au0C Au09 56.87(3)
Se7 Au0C Au0O 79.16(10)
Au01 Au0C Au0O 110.10(7)
Au08 Au0C Au0O 66.64(10)
Au02 Au0C Au0O 122.69(10)
Au07 Au0C Au0O 60.07(4)
Au03 Au0C Au0O 111.08(6)
Au09 Au0C Au0O 165.66(4)
Se7 Au0C Au0J 50.05(5)
S7 Au0C Au0J 50.05(5)
Au01 Au0C Au0J 112.87(4)
Au08 Au0C Au0J 172.27(3)
Au02 Au0C Au0J 114.70(4)
Au07 Au0C Au0J 114.86(4)
Au03 Au0C Au0J 64.13(3)
Au09 Au0C Au0J 63.84(4)
Au0O Au0C Au0J 120.21(10)
Se7 Au0C Au0F 85.98(5)
S7 Au0C Au0F 85.98(5)
Au01 Au0C Au0F 111.71(3)
Au08 Au0C Au0F 60.60(3)
Au02 Au0C Au0F 64.83(3)
Au07 Au0C Au0F 117.33(3)
Au03 Au0C Au0F 169.55(3)
Au09 Au0C Au0F 118.27(4)
Au0O Au0C Au0F 72.13(7)
Au0J Au0C Au0F 123.59(4)
Se9 Au0D Au01 150.19(7)
S9 Au0D Au01 150.19(7)
S9 Au0D Au0Q 89.1(4)
Au01 Au0D Au0Q 119.9(4)
Se9 Au0D Au05 144.84(6)
S9 Au0D Au05 144.84(6)
Au01 Au0D Au05 59.02(3)
Au0Q Au0D Au05 74.0(4)
Se9 Au0D Au09 104.78(6)
S9 Au0D Au09 104.78(6)
Au01 Au0D Au09 58.91(3)
Au0Q Au0D Au09 114.54(11)
Au05 Au0D Au09 110.26(4)
Se9 Au0D Au03 92.40(7)
S9 Au0D Au03 92.40(7)
Au01 Au0D Au03 57.96(3)
Au0Q Au0D Au03 172.86(11)
Au05 Au0D Au03 108.24(4)
Au09 Au0D Au03 58.34(4)
Se9 Au0D Au0A 139.79(6)
S9 Au0D Au0A 139.79(6)
Au01 Au0D Au0A 57.87(3)
Au0Q Au0D Au0A 68.0(3)
Au05 Au0D Au0A 61.42(3)
Au09 Au0D Au0A 60.76(3)
Au03 Au0D Au0A 106.76(4)
Se9 Au0D Au04 112.63(7)
S9 Au0D Au04 112.63(7)
Au01 Au0D Au04 57.55(3)
Au0Q Au0D Au04 125.9(3)
Au05 Au0D Au04 59.68(4)
Au09 Au0D Au04 106.98(4)
Au03 Au0D Au04 59.76(4)
Au0A Au0D Au04 107.55(4)
Se9 Au0D Au0P 100.91(15)
Au01 Au0D Au0P 108.45(14)
Au05 Au0D Au0P 62.53(13)
Au09 Au0D Au0P 113.31(6)
Au03 Au0D Au0P 166.03(13)
Au0A Au0D Au0P 60.03(10)
Au04 Au0D Au0P 117.54(11)
Se9 Au0D Au0E 84.30(6)
S9 Au0D Au0E 84.30(6)
Au01 Au0D Au0E 109.42(4)
Au0Q Au0D Au0E 72.83(13)
Au05 Au0D Au0E 61.49(3)
Au09 Au0D Au0E 167.98(3)
Au03 Au0D Au0E 114.27(4)
Au0A Au0D Au0E 117.00(3)
Au04 Au0D Au0E 61.68(3)
Au0P Au0D Au0E 71.73(5)
Se9 Au0D Au0K 47.11(6)
S9 Au0D Au0K 47.11(6)
Au01 Au0D Au0K 107.12(4)
Au0Q Au0D Au0K 118.4(4)
Au05 Au0D Au0K 165.87(3)
Au09 Au0D Au0K 59.63(3)
Au03 Au0D Au0K 58.57(4)
Au0A Au0D Au0K 115.16(4)
Au04 Au0D Au0K 111.86(4)
Au0P Au0D Au0K 129.21(12)
Au0E Au0D Au0K 126.56(4)
Se14 Au0E Se13 168.13(8)
S14 Au0E Se13 168.13(8)
Se14 Au0E Au05 95.64(7)
S14 Au0E Au05 95.64(7)
Se13 Au0E Au05 96.23(5)
Se14 Au0E Au0D 81.32(7)
S14 Au0E Au0D 81.32(7)
Se13 Au0E Au0D 105.77(6)
Au05 Au0E Au0D 54.43(3)
Se14 Au0E Au04 137.80(7)
S14 Au0E Au04 137.80(7)
Se13 Au0E Au04 51.43(5)
Au05 Au0E Au04 55.84(3)
Au0D Au0E Au04 57.13(4)
Se17 Au0F Se16 171.06(8)
S17 Au0F S16 171.06(8)
Se17 Au0F Au08 83.98(7)
S17 Au0F Au08 83.98(7)
Se16 Au0F Au08 101.20(6)
S16 Au0F Au08 101.20(6)
Se17 Au0F Au0C 94.10(7)
S17 Au0F Au0C 94.10(7)
Se16 Au0F Au0C 94.84(5)
S16 Au0F Au0C 94.84(5)
Au08 Au0F Au0C 55.49(3)
Se17 Au0F Au02 137.37(7)
S17 Au0F Au02 137.37(7)
Se16 Au0F Au02 49.83(5)
S16 Au0F Au02 49.83(5)
Au08 Au0F Au02 55.01(4)
Au0C Au0F Au02 55.05(3)
Se5 Au0G Se4 166.58(8)
S5 Au0G Se4 166.58(8)
Se5 Au0G Au04 97.03(7)
S5 Au0G Au04 97.03(7)
Se4 Au0G Au04 95.41(6)
Se5 Au0G Au07 84.20(6)
S5 Au0G Au07 84.20(6)
Se4 Au0G Au07 99.42(5)
Au04 Au0G Au07 52.80(3)
Se5 Au0G Au03 137.37(6)
S5 Au0G Au03 137.37(6)
Se4 Au0G Au03 49.13(5)
Au04 Au0G Au03 55.46(4)
Au07 Au0G Au03 53.48(3)
Se2 Au0H Se3 166.37(8)
S2 Au0H S3 166.37(8)
Se2 Au0H Au02 97.00(7)
S2 Au0H Au02 97.00(7)
Se3 Au0H Au02 96.42(6)
S3 Au0H Au02 96.42(6)
Se2 Au0H Au09 139.89(7)
S2 Au0H Au09 139.89(7)
Se3 Au0H Au09 51.67(6)
S3 Au0H Au09 51.67(6)
Au02 Au0H Au09 57.51(3)
Se2 Au0H Au0A 84.21(7)
S2 Au0H Au0A 84.21(7)
Se3 Au0H Au0A 105.66(6)
S3 Au0H Au0A 105.66(6)
Au02 Au0H Au0A 54.40(3)
Au09 Au0H Au0A 56.01(3)
Se11 Au0I Se10 167.02(9)
S11 Au0I S10 167.02(9)
Se11 Au0I Au05 138.97(8)
S11 Au0I Au05 138.97(8)
Se10 Au0I Au05 51.93(5)
S10 Au0I Au05 51.93(5)
Se11 Au0I Au0B 93.28(8)
S11 Au0I Au0B 93.28(8)
Se10 Au0I Au0B 99.68(6)
S10 Au0I Au0B 99.68(6)
Au05 Au0I Au0B 56.50(3)
Se11 Au0I Au06 83.51(7)
S11 Au0I Au06 83.51(7)
Se10 Au0I Au06 104.85(5)
S10 Au0I Au06 104.85(5)
Au05 Au0I Au06 56.56(3)
Au0B Au0I Au06 52.56(3)
Se8 Au0J Se7 166.65(9)
S8 Au0J S7 166.65(9)
Se8 Au0J Au0C 137.79(7)
S8 Au0J Au0C 137.79(7)
Se7 Au0J Au0C 52.71(6)
S7 Au0J Au0C 52.71(6)
Se8 Au0J Au03 93.60(8)
S8 Au0J Au03 93.60(8)
Se7 Au0J Au03 99.75(6)
S7 Au0J Au03 99.75(6)
Au0C Au0J Au03 56.25(3)
Se8 Au0J Au09 81.77(7)
S8 Au0J Au09 81.77(7)
Se7 Au0J Au09 106.09(6)
S7 Au0J Au09 106.09(6)
Au0C Au0J Au09 56.81(3)
Au03 Au0J Au09 52.46(3)
Se8 Au0K Se9 170.71(8)
S8 Au0K S9 170.71(8)
Se8 Au0K Au03 97.90(7)
S8 Au0K Au03 97.90(7)
Se9 Au0K Au03 91.34(6)
S9 Au0K Au03 91.34(6)
Se8 Au0K Au09 84.78(7)
S8 Au0K Au09 84.78(7)
Se9 Au0K Au09 101.38(6)
S9 Au0K Au09 101.38(6)
Au03 Au0K Au09 55.13(3)
Se8 Au0K Au0D 138.14(7)
S8 Au0K Au0D 138.14(7)
Se9 Au0K Au0D 49.34(6)
S9 Au0K Au0D 49.34(6)
Au03 Au0K Au0D 55.20(3)
Au09 Au0K Au0D 53.92(3)
Se5 Au0L Se6 164.15(8)
S5 Au0L S6 164.15(8)
Se5 Au0L Au04 97.95(7)
S5 Au0L Au04 97.95(7)
Se6 Au0L Au04 97.23(6)
S6 Au0L Au04 97.23(6)
Se5 Au0L Au07 87.57(7)
S5 Au0L Au07 87.57(7)
Se6 Au0L Au07 104.96(6)
S6 Au0L Au07 104.96(6)
Au04 Au0L Au07 54.80(3)
Se5 Au0L Au06 142.46(7)
S5 Au0L Au06 142.46(7)
Se6 Au0L Au06 52.02(6)
S6 Au0L Au06 52.02(6)
Au04 Au0L Au06 57.26(3)
Au07 Au0L Au06 55.48(3)
Se2 Au0M Se1 166.80(8)
S2 Au0M S1 166.80(8)
Se2 Au0M Au02 95.59(7)
S2 Au0M Au02 95.59(7)
Se1 Au0M Au02 97.56(6)
S1 Au0M Au02 97.56(6)
Se2 Au0M Au0A 85.23(6)
S2 Au0M Au0A 85.23(6)
Se1 Au0M Au0A 101.56(6)
S1 Au0M Au0A 101.56(6)
Au02 Au0M Au0A 54.20(3)
Se2 Au0M Au0B 139.88(7)
S2 Au0M Au0B 139.88(7)
Se1 Au0M Au0B 49.72(5)
S1 Au0M Au0B 49.72(5)
Au02 Au0M Au0B 57.18(4)
Au0A Au0M Au0B 55.35(3)
Se11 Au0N Se12 165.55(8)
S11 Au0N S12 165.55(8)
Se11 Au0N Au06 90.28(6)
S11 Au0N Au06 90.28(6)
Se12 Au0N Au06 97.04(6)
S12 Au0N Au06 97.04(6)
Se11 Au0N Au0B 92.78(7)
S11 Au0N Au0B 92.78(7)
Se12 Au0N Au0B 101.62(6)
S12 Au0N Au0B 101.62(6)
Au06 Au0N Au0B 55.10(3)
Se11 Au0N Au08 142.12(7)
S11 Au0N Au08 142.12(7)
Se12 Au0N Au08 50.69(6)
S12 Au0N Au08 50.69(6)
Au06 Au0N Au08 56.90(3)
Au0B Au0N Au08 54.24(3)
Se17 Au0O Se18 165.95(15)
Se17 Au0O Au07 138.16(12)
Se18 Au0O Au07 53.71(7)
Se17 Au0O Au0C 95.44(8)
Se18 Au0O Au0C 98.34(15)
Au07 Au0O Au0C 58.56(6)
Se17 Au0O Au08 78.98(11)
Se18 Au0O Au08 111.55(8)
Au07 Au0O Au08 59.30(4)
Au0C Au0O Au08 53.75(4)
S17 Au0R S18 166.9(8)
S17 Au0R Au08 85.6(4)
S18 Au0R Au08 106.9(6)
S17 Au0R Au07 139.3(7)
S18 Au0R Au07 53.6(5)
Au08 Au0R Au07 59.6(2)
Se15 Au0P Se14 169.41(13)
Se15 Au0P Au0A 53.20(10)
Se14 Au0P Au0A 137.10(15)
Se15 Au0P Au05 96.3(2)
Se14 Au0P Au05 93.06(9)
Au0A Au0P Au05 57.61(7)
Se15 Au0P Au0D 109.16(11)
Se14 Au0P Au0D 80.44(16)
Au0A Au0P Au0D 57.34(5)
Au05 Au0P Au0D 54.24(4)
S14 Au0Q S15 167.2(4)
S14 Au0Q Au0D 92.0(4)
S15 Au0Q Au0D 100.7(3)
S14 Au0Q Au0A 141.1(2)
S15 Au0Q Au0A 50.7(2)
Au0D Au0Q Au0A 57.77(10)
C19 Se4 Au0G 97.3(4)
C19 Se4 Au03 105.2(4)
Au0G Se4 Au03 83.59(7)
C73 Se13 Au0E 100.6(3)
C73 Se13 Au04 105.2(3)
Au0E Se13 Au04 79.28(6)
C1 S1 Au0M 98.5(4)
C1 S1 Au0B 107.0(4)
Au0M S1 Au0B 82.38(7)
C1 Se1 Au0M 98.5(4)
C1 Se1 Au0B 107.0(4)
Au0M Se1 Au0B 82.38(7)
C7 S2 Au0M 105.3(4)
C7 S2 Au0H 104.5(3)
Au0M S2 Au0H 94.95(9)
C7 Se2 Au0M 105.3(4)
C7 Se2 Au0H 104.5(3)
Au0M Se2 Au0H 94.95(9)
C13 S3 Au0H 98.4(5)
C13 S3 Au09 116.8(5)
Au0H S3 Au09 79.19(7)
C13 Se3 Au0H 98.4(5)
C13 Se3 Au09 116.8(5)
Au0H Se3 Au09 79.19(7)
C31 S6 Au0L 96.9(5)
C31 S6 Au06 119.5(5)
Au0L S6 Au06 78.70(7)
C31 Se6 Au0L 96.9(5)
C31 Se6 Au06 119.5(5)
Au0L Se6 Au06 78.70(7)
C25 S5 Au0G 108.2(3)
C25 S5 Au0L 103.0(3)
Au0G S5 Au0L 93.81(9)
C25 Se5 Au0G 108.2(3)
C25 Se5 Au0L 103.0(3)
Au0G Se5 Au0L 93.81(9)
C37 S7 Au0J 101.3(3)
C37 S7 Au0C 105.6(3)
Au0J S7 Au0C 77.24(7)
C37 Se7 Au0J 101.3(3)
C37 Se7 Au0C 105.6(3)
Au0J Se7 Au0C 77.24(7)
C43 S8 Au0K 113.2(6)
C43 S8 Au0J 105.5(5)
Au0K S8 Au0J 97.25(10)
C43 Se8 Au0K 113.2(6)
C43 Se8 Au0J 105.5(5)
Au0K Se8 Au0J 97.25(10)
C49 S9 Au0K 103.3(5)
C49 S9 Au0D 114.0(5)
Au0K S9 Au0D 83.55(7)
C49 Se9 Au0K 103.3(5)
C49 Se9 Au0D 114.0(5)
Au0K Se9 Au0D 83.55(7)
C55 S10 Au0I 100.6(3)
C55 S10 Au05 105.8(3)
Au0I S10 Au05 78.34(7)
C55 Se10 Au0I 100.6(3)
C55 Se10 Au05 105.8(3)
Au0I Se10 Au05 78.34(7)
C61 S11 Au0I 104.7(5)
C61 S11 Au0N 107.5(5)
Au0I S11 Au0N 98.41(9)
C61 Se11 Au0I 104.7(5)
C61 Se11 Au0N 107.5(5)
Au0I Se11 Au0N 98.41(9)
C67 S12 Au0N 101.8(4)
C67 S12 Au08 120.1(4)
Au0N S12 Au08 81.08(7)
C67 Se12 Au0N 101.8(4)
C67 Se12 Au08 120.1(4)
Au0N Se12 Au08 81.08(7)
C79 S14 Au0Q 114.6(6)
C79 S14 Au0E 103.4(4)
Au0Q S14 Au0E 100.96(18)
C79 Se14 Au0E 103.4(4)
C79 Se14 Au0P 101.3(4)
Au0E Se14 Au0P 97.30(12)
C91 S16 Au0F 101.7(3)
C91 S16 Au02 104.1(3)
Au0F S16 Au02 82.22(6)
C91 Se16 Au0F 101.7(3)
C91 Se16 Au02 104.1(3)
Au0F Se16 Au02 82.22(6)
C97 S17 Au0R 115.7(8)
C97 S17 Au0F 104.8(4)
Au0R S17 Au0F 103.0(5)
C97 Se17 Au0F 104.8(4)
C97 Se17 Au0O 104.8(4)
Au0F Se17 Au0O 97.27(11)
C103 S18 C104 50.2(12)
C103 S18 Au0R 125.2(17)
C104 S18 Au0R 94.4(13)
C103 S18 Au07 155.1(17)
C104 S18 Au07 123.5(11)
Au0R S18 Au07 76.5(6)
C103 Se18 Au0O 101.1(5)
C103 Se18 Au07 112.2(4)
Au0O Se18 Au07 75.17(8)
C85 S15 C86 49.8(5)
C85 S15 Au0Q 138.2(8)
C86 S15 Au0Q 122.4(7)
C85 S15 Au0A 140.5(8)
C86 S15 Au0A 118.7(5)
Au0Q S15 Au0A 81.3(3)
C85 Se15 Au0P 104.2(5)
C85 Se15 Au0A 110.4(4)
Au0P Se15 Au0A 76.43(10)
C80 C79 C84 120.0
C80 C79 Se14 122.5(6)
C84 C79 Se14 117.4(6)
C80 C79 S14 122.5(6)
C84 C79 S14 117.4(6)
C79 C80 C81 120.0
C79 C80 H80 120.0
C81 C80 H80 120.0
C82 C81 C80 120.0
C82 C81 H81 120.0
C80 C81 H81 120.0
C81 C82 C83 120.0
C81 C82 H82 120.0
C83 C82 H82 120.0
C84 C83 C82 120.0
C84 C83 H83 120.0
C82 C83 H83 120.0
C83 C84 C79 120.0
C83 C84 H84 120.0
C79 C84 H84 120.0
C74 C73 C78 120.0
C74 C73 Se13 123.0(5)
C78 C73 Se13 117.0(5)
C73 C74 C75 120.0
C73 C74 H74 120.0
C75 C74 H74 120.0
C76 C75 C74 120.0
C76 C75 H75 120.0
C74 C75 H75 120.0
C75 C76 C77 120.0
C75 C76 H76 120.0
C77 C76 H76 120.0
C76 C77 C78 120.0
C76 C77 H77 120.0
C78 C77 H77 120.0
C77 C78 C73 120.0
C77 C78 H78 120.0
C73 C78 H78 120.0
C98 C97 C102 120.0
C98 C97 Se17 122.9(7)
C102 C97 Se17 116.8(7)
C98 C97 S17 122.9(7)
C102 C97 S17 116.8(7)
C99 C98 C97 120.0
C99 C98 H98 120.0
C97 C98 H98 120.0
C98 C99 C100 120.0
C98 C99 H99 120.0
C100 C99 H99 120.0
C99 C100 C101 120.0
C99 C100 H100 120.0
C101 C100 H100 120.0
C102 C101 C100 120.0
C102 C101 H101 120.0
C100 C101 H101 120.0
C101 C102 C97 120.0
C101 C102 H102 120.0
C97 C102 H102 120.0
C92 C91 C96 120.0
C92 C91 Se16 123.6(5)
C96 C91 Se16 116.4(5)
C92 C91 S16 123.6(5)
C96 C91 S16 116.4(5)
C93 C92 C91 120.0
C93 C92 H92 120.0
C91 C92 H92 120.0
C92 C93 C94 120.0
C92 C93 H93 120.0
C94 C93 H93 120.0
C95 C94 C93 120.0
C95 C94 H94 120.0
C93 C94 H94 120.0
C94 C95 C96 120.0
C94 C95 H95 120.0
C96 C95 H95 120.0
C95 C96 C91 120.0
C95 C96 H96 120.0
C91 C96 H96 120.0
C56 C55 C60 120.0
C56 C55 Se10 123.9(5)
C60 C55 Se10 116.0(5)
C56 C55 S10 123.9(5)
C60 C55 S10 116.0(5)
C57 C56 C55 120.0
C57 C56 H56 120.0
C55 C56 H56 120.0
C56 C57 C58 120.0
C56 C57 H57 120.0
C58 C57 H57 120.0
C59 C58 C57 120.0
C59 C58 H58 120.0
C57 C58 H58 120.0
C60 C59 C58 120.0
C60 C59 H59 120.0
C58 C59 H59 120.0
C59 C60 C55 120.0
C59 C60 H60 120.0
C55 C60 H60 120.0
C62 C61 C66 120.0
C62 C61 Se11 114.3(10)
C66 C61 Se11 125.7(10)
C62 C61 S11 114.3(10)
C66 C61 S11 125.7(10)
C63 C62 C61 120.0
C63 C62 H62 120.0
C61 C62 H62 120.0
C62 C63 C64 120.0
C62 C63 H63 120.0
C64 C63 H63 120.0
C65 C64 C63 120.0
C65 C64 H64 120.0
C63 C64 H64 120.0
C66 C65 C64 120.0
C66 C65 H65 120.0
C64 C65 H65 120.0
C65 C66 C61 120.0
C65 C66 H66 120.0
C61 C66 H66 120.0
C68 C69 C70 120.0
C68 C69 H69 120.0
C70 C69 H69 120.0
C67 C68 C69 120.0
C67 C68 H68 120.0
C69 C68 H68 120.0
C72 C67 C68 120.0
C72 C67 S12 119.3(7)
C68 C67 S12 120.0(7)
C72 C67 Se12 119.3(7)
C68 C67 Se12 120.0(7)
C67 C72 C71 120.0
C67 C72 H72 120.0
C71 C72 H72 120.0
C70 C71 C72 120.0
C70 C71 H71 120.0
C72 C71 H71 120.0
C71 C70 C69 120.0
C71 C70 H70 120.0
C69 C70 H70 120.0
C38 C37 C42 120.0
C38 C37 Se7 122.9(5)
C42 C37 Se7 117.1(5)
C38 C37 S7 122.9(5)
C42 C37 S7 117.1(5)
C39 C38 C37 120.0
C39 C38 H38 120.0
C37 C38 H38 120.0
C38 C39 C40 120.0
C38 C39 H39 120.0
C40 C39 H39 120.0
C41 C40 C39 120.0
C41 C40 H40 120.0
C39 C40 H40 120.0
C42 C41 C40 120.0
C42 C41 H41 120.0
C40 C41 H41 120.0
C41 C42 C37 120.0
C41 C42 H42 120.0
C37 C42 H42 120.0
C44 C45 C46 120.0
C44 C45 H45 120.0
C46 C45 H45 120.0
C43 C44 C45 120.0
C43 C44 H44 120.0
C45 C44 H44 120.0
C48 C43 C44 120.0
C48 C43 S8 116.8(8)
C44 C43 S8 123.2(8)
C48 C43 Se8 116.8(8)
C44 C43 Se8 123.2(8)
C43 C48 C47 120.0
C43 C48 H48 120.0
C47 C48 H48 120.0
C46 C47 C48 120.0
C46 C47 H47 120.0
C48 C47 H47 120.0
C47 C46 C45 120.0
C47 C46 H46 120.0
C45 C46 H46 120.0
C50 C49 C54 120.0
C50 C49 Se9 123.7(9)
C54 C49 Se9 116.0(9)
C50 C49 S9 123.7(9)
C54 C49 S9 116.0(9)
C51 C50 C49 120.0
C51 C50 H50 120.0
C49 C50 H50 120.0
C50 C51 C52 120.0
C50 C51 H51 120.0
C52 C51 H51 120.0
C51 C52 C53 120.0
C51 C52 H52 120.0
C53 C52 H52 120.0
C54 C53 C52 120.0
C54 C53 H53 120.0
C52 C53 H53 120.0
C53 C54 C49 120.0
C53 C54 H54 120.0
C49 C54 H54 120.0
C13 C18 C17 120.0
C13 C18 H18 120.0
C17 C18 H18 120.0
C18 C13 C14 120.0
C18 C13 Se3 116.9(9)
C14 C13 Se3 122.5(8)
C18 C13 S3 116.9(9)
C14 C13 S3 122.5(8)
C15 C14 C13 120.0
C15 C14 H14 120.0
C13 C14 H14 120.0
C14 C15 C16 120.0
C14 C15 H15 120.0
C16 C15 H15 120.0
C15 C16 C17 120.0
C15 C16 H16 120.0
C17 C16 H16 120.0
C16 C17 C18 120.0
C16 C17 H17 120.0
C18 C17 H17 120.0
C8 C7 C12 120.0
C8 C7 Se2 117.4(6)
C12 C7 Se2 122.5(6)
C8 C7 S2 117.4(6)
C12 C7 S2 122.5(6)
C9 C8 C7 120.0
C9 C8 H8 120.0
C7 C8 H8 120.0
C10 C9 C8 120.0
C10 C9 H9 120.0
C8 C9 H9 120.0
C9 C10 C11 120.0
C9 C10 H10 120.0
C11 C10 H10 120.0
C10 C11 C12 120.0
C10 C11 H11 120.0
C12 C11 H11 120.0
C11 C12 C7 120.0
C11 C12 H12 120.0
C7 C12 H12 120.0
C2 C1 C6 120.0
C2 C1 Se1 123.1(7)
C6 C1 Se1 116.9(7)
C2 C1 S1 123.1(7)
C6 C1 S1 116.9(7)
C3 C2 C1 120.0
C3 C2 H2 120.0
C1 C2 H2 120.0
C2 C3 C4 120.0
C2 C3 H3 120.0
C4 C3 H3 120.0
C5 C4 C3 120.0
C5 C4 H4 120.0
C3 C4 H4 120.0
C6 C5 C4 120.0
C6 C5 H5 120.0
C4 C5 H5 120.0
C5 C6 C1 120.0
C5 C6 H6 120.0
C1 C6 H6 120.0
C31 C36 C35 120.0
C31 C36 H36 120.0
C35 C36 H36 120.0
C36 C31 C32 120.0
C36 C31 Se6 123.7(8)
C32 C31 Se6 115.5(8)
C36 C31 S6 123.7(8)
C32 C31 S6 115.5(8)
C33 C32 C31 120.0
C33 C32 H32 120.0
C31 C32 H32 120.0
C34 C33 C32 120.0
C34 C33 H33 120.0
C32 C33 H33 120.0
C33 C34 C35 120.0
C33 C34 H34 120.0
C35 C34 H34 120.0
C34 C35 C36 120.0
C34 C35 H35 120.0
C36 C35 H35 120.0
C26 C25 C30 120.0
C26 C25 Se5 116.8(5)
C30 C25 Se5 122.9(5)
C26 C25 S5 116.8(5)
C30 C25 S5 122.9(5)
C27 C26 C25 120.0
C27 C26 H26 120.0
C25 C26 H26 120.0
C26 C27 C28 120.0
C26 C27 H27 120.0
C28 C27 H27 120.0
C27 C28 C29 120.0
C27 C28 H28 120.0
C29 C28 H28 120.0
C30 C29 C28 120.0
C30 C29 H29 120.0
C28 C29 H29 120.0
C29 C30 C25 120.0
C29 C30 H30 120.0
C25 C30 H30 120.0
C20 C19 C24 120.0
C20 C19 Se4 123.1(6)
C24 C19 Se4 116.9(6)
C21 C20 C19 120.0
C21 C20 H20 120.0
C19 C20 H20 120.0
C20 C21 C22 120.0
C20 C21 H21 120.0
C22 C21 H21 120.0
C23 C22 C21 120.0
C23 C22 H22 120.0
C21 C22 H22 120.0
C22 C23 C24 120.0
C22 C23 H23 120.0
C24 C23 H23 120.0
C23 C24 C19 120.0
C23 C24 H24 120.0
C19 C24 H24 120.0
S18 C103 C104 92.1(16)
S18 C103 C108 147.7(16)
C104 C103 C108 120.0
C104 C103 Se18 123.1(8)
C108 C103 Se18 116.9(8)
C105 C104 C103 120.0
C105 C104 S18 157.5(7)
C103 C104 S18 37.7(7)
C105 C104 H104 120.0
C103 C104 H104 120.0
S18 C104 H104 82.4
C104 C105 C106 120.0
C104 C105 H105 120.0
C106 C105 H105 120.0
C107 C106 C105 120.0
C107 C106 H106 120.0
C105 C106 H106 120.0
C106 C107 C108 120.0
C106 C107 H107 120.0
C108 C107 H107 120.0
C107 C108 C103 120.0
C107 C108 H108 120.0
C103 C108 H108 120.0
S15 C85 C86 85.1(9)
S15 C85 C90 154.1(9)
C86 C85 C90 120.0
C86 C85 Se15 123.7(7)
C90 C85 Se15 115.7(7)
C87 C86 C85 120.0
C87 C86 S15 164.2(6)
C85 C86 S15 45.1(6)
C87 C86 H86 120.0
C85 C86 H86 120.0
S15 C86 H86 75.1
C88 C87 C86 120.0
C88 C87 H87 120.0
C86 C87 H87 120.0
C87 C88 C89 120.0
C87 C88 H88 120.0
C89 C88 H88 120.0
C88 C89 C90 120.0
C88 C89 H89 120.0
C90 C89 H89 120.0
C89 C90 C85 120.0
C89 C90 H90 120.0
C85 C90 H90 120.0
C111 C109 N1 109(5)
C113 C112 C111 107(5)
C109 C111 C112 95(4)
C110 N1 C109 130(4)
C110 N1 C120 105(3)
C109 N1 C120 104(3)
C110 N1 C126 92(3)
C109 N1 C126 94(3)
C120 N1 C126 136(3)
C124 C118 C119 118(5)
C123 C119 C118 133(10)
C123 C119 C120 41(5)
C118 C119 C120 108(6)
C123 C120 N1 107(5)
C123 C120 C119 33(4)
N1 C120 C119 140(4)
C115 C125 C124 135(4)
C118 C124 C125 125(5)
N1 C126 C122 161(3)
C119 C123 C120 106(7)

loop_
_geom_bond_atom_site_label_1
_geom_bond_atom_site_label_2
_geom_bond_distance
Au01 Au0C 2.7629(13)
Au01 Au05 2.7683(13)
Au01 Au06 2.7719(14)
Au01 Au03 2.7756(10)
Au01 Au0B 2.7813(10)
Au01 Au07 2.7813(14)
Au01 Au0A 2.7818(14)
Au01 Au02 2.7834(10)
Au01 Au09 2.7900(14)
Au01 Au0D 2.7905(10)
Au01 Au04 2.7927(10)
Au01 Au08 2.7958(10)
Au02 Se16 2.492(2)
Au02 S16 2.492(2)
Au02 Au0A 2.8182(12)
Au02 Au08 2.8863(15)
Au02 Au0C 2.9264(15)
Au02 Au09 2.9539(11)
Au02 Au0H 3.0063(16)
Au02 Au0B 3.0129(15)
Au02 Au0M 3.0697(15)
Au02 Au0F 3.2312(12)
Au03 Se4 2.486(2)
Au03 Au09 2.8337(14)
Au03 Au07 2.9286(14)
Au03 Au0D 2.9325(14)
Au03 Au04 2.9552(14)
Au03 Au0C 2.9619(11)
Au03 Au0K 3.0473(15)
Au03 Au0J 3.2054(16)
Au03 Au0G 3.2665(15)
Au04 Se13 2.501(2)
Au04 Au07 2.8125(12)
Au04 Au05 2.9036(15)
Au04 Au06 2.9468(10)
Au04 Au0D 2.9984(16)
Au04 Au0L 3.0271(15)
Au04 Au0G 3.0742(15)
Au04 Au0E 3.1427(12)
Au05 Se10 2.492(2)
Au05 S10 2.492(2)
Au05 Au0D 2.8294(12)
Au05 Au0B 2.9453(11)
Au05 Au0A 2.9540(14)
Au05 Au06 3.0118(12)
Au05 Au0E 3.0565(11)
Au05 Au0P 3.093(4)
Au05 Au0I 3.1001(12)
Au06 Se6 2.508(2)
Au06 S6 2.508(2)
Au06 Au0B 2.8238(14)
Au06 Au07 2.8876(14)
Au06 Au08 2.9433(13)
Au06 Au0N 2.9551(11)
Au06 Au0L 3.1201(14)
Au06 Au0I 3.2503(16)
Au07 Se18 2.501(2)
Au07 S18 2.612(19)
Au07 Au0C 2.9534(14)
Au07 Au0O 3.000(2)
Au07 Au0L 3.0832(15)
Au07 Au08 3.0905(12)
Au07 Au0R 3.154(16)
Au07 Au0G 3.2421(12)
Au08 Se12 2.511(2)
Au08 S12 2.511(2)
Au08 Au0C 2.8407(11)
Au08 Au0B 2.8938(14)
Au08 Au0F 3.0034(14)
Au08 Au0R 3.059(15)
Au08 Au0N 3.2060(14)
Au08 Au0O 3.234(3)
Au09 Se3 2.500(2)
Au09 S3 2.500(2)
Au09 Au0D 2.8810(13)
Au09 Au0A 2.9502(14)
Au09 Au0C 2.9892(12)
Au09 Au0K 3.0757(11)
Au09 Au0H 3.1303(14)
Au09 Au0J 3.2059(16)
Au0A Se15 2.502(3)
Au0A S15 2.532(7)
Au0A Au0B 2.9443(14)
Au0A Au0D 2.9514(12)
Au0A Au0P 3.037(3)
Au0A Au0M 3.1160(12)
Au0A Au0H 3.1531(15)
Au0A Au0Q 3.236(8)
Au0B Se1 2.479(2)
Au0B S1 2.479(2)
Au0B Au0I 3.1223(16)
Au0B Au0N 3.1403(15)
Au0B Au0M 3.2205(15)
Au0C Se7 2.507(2)
Au0C S7 2.507(2)
Au0C Au0O 3.038(4)
Au0C Au0J 3.0730(12)
Au0C Au0F 3.0959(11)
Au0D Se9 2.495(2)
Au0D S9 2.495(2)
Au0D Au0Q 2.829(9)
Au0D Au0P 3.113(4)
Au0D Au0E 3.1282(14)
Au0D Au0K 3.2679(14)
Au0E Se14 2.395(3)
Au0E S14 2.395(3)
Au0E Se13 2.425(2)
Au0F Se17 2.403(3)
Au0F S17 2.403(3)
Au0F Se16 2.422(2)
Au0F S16 2.422(2)
Au0G Se5 2.384(3)
Au0G S5 2.384(3)
Au0G Se4 2.415(2)
Au0H Se2 2.397(3)
Au0H S2 2.397(3)
Au0H Se3 2.410(2)
Au0H S3 2.410(2)
Au0I Se11 2.383(3)
Au0I S11 2.383(3)
Au0I Se10 2.415(2)
Au0I S10 2.415(2)
Au0J Se8 2.393(3)
Au0J S8 2.393(3)
Au0J Se7 2.416(2)
Au0J S7 2.416(2)
Au0K Se8 2.384(3)
Au0K S8 2.384(3)
Au0K Se9 2.410(3)
Au0K S9 2.410(3)
Au0L Se5 2.399(3)
Au0L S5 2.399(3)
Au0L Se6 2.412(2)
Au0L S6 2.412(2)
Au0M Se2 2.385(3)
Au0M S2 2.385(3)
Au0M Se1 2.411(3)
Au0M S1 2.411(3)
Au0N Se11 2.385(3)
Au0N S11 2.385(3)
Au0N Se12 2.420(3)
Au0N S12 2.420(3)
Au0O Se17 2.409(4)
Au0O Se18 2.416(3)
Au0R S17 2.229(13)
Au0R S18 2.48(2)
Au0P Se15 2.406(6)
Au0P Se14 2.476(6)
Au0Q S14 2.197(7)
Au0Q S15 2.434(10)
Se4 C19 1.930(9)
Se13 C73 1.905(7)
S1 C1 1.922(10)
Se1 C1 1.922(10)
S2 C7 1.875(7)
Se2 C7 1.875(7)
S3 C13 1.858(11)
Se3 C13 1.858(11)
S6 C31 1.893(10)
Se6 C31 1.893(10)
S5 C25 1.886(7)
Se5 C25 1.886(7)
S7 C37 1.928(7)
Se7 C37 1.928(7)
S8 C43 1.849(10)
Se8 C43 1.849(10)
S9 C49 1.901(11)
Se9 C49 1.901(11)
S10 C55 1.940(7)
Se10 C55 1.940(7)
S11 C61 1.857(11)
Se11 C61 1.857(11)
S12 C67 1.917(8)
Se12 C67 1.917(8)
S14 C79 1.908(9)
Se14 C79 1.908(9)
S16 C91 1.908(7)
Se16 C91 1.908(7)
S17 C97 1.908(9)
Se17 C97 1.908(9)
S18 C103 1.11(2)
S18 C104 1.81(3)
Se18 C103 1.871(10)
S15 C85 1.290(12)
S15 C86 1.814(15)
Se15 C85 1.888(10)
C79 C80 1.3900
C79 C84 1.3900
C80 C81 1.3900
C80 H80 0.9300
C81 C82 1.3900
C81 H81 0.9300
C82 C83 1.3900
C82 H82 0.9300
C83 C84 1.3900
C83 H83 0.9300
C84 H84 0.9300
C73 C74 1.3900
C73 C78 1.3900
C74 C75 1.3900
C74 H74 0.9300
C75 C76 1.3900
C75 H75 0.9300
C76 C77 1.3900
C76 H76 0.9300
C77 C78 1.3900
C77 H77 0.9300
C78 H78 0.9300
C97 C98 1.3900
C97 C102 1.3900
C98 C99 1.3900
C98 H98 0.9300
C99 C100 1.3900
C99 H99 0.9300
C100 C101 1.3900
C100 H100 0.9300
C101 C102 1.3900
C101 H101 0.9300
C102 H102 0.9300
C91 C92 1.3900
C91 C96 1.3900
C92 C93 1.3900
C92 H92 0.9300
C93 C94 1.3900
C93 H93 0.9300
C94 C95 1.3900
C94 H94 0.9300
C95 C96 1.3900
C95 H95 0.9300
C96 H96 0.9300
C55 C56 1.3900
C55 C60 1.3900
C56 C57 1.3900
C56 H56 0.9300
C57 C58 1.3900
C57 H57 0.9300
C58 C59 1.3900
C58 H58 0.9300
C59 C60 1.3900
C59 H59 0.9300
C60 H60 0.9300
C61 C62 1.3900
C61 C66 1.3900
C62 C63 1.3900
C62 H62 0.9300
C63 C64 1.3900
C63 H63 0.9300
C64 C65 1.3900
C64 H64 0.9300
C65 C66 1.3900
C65 H65 0.9300
C66 H66 0.9300
C69 C68 1.3900
C69 C70 1.3900
C69 H69 0.9300
C68 C67 1.3900
C68 H68 0.9300
C67 C72 1.3900
C72 C71 1.3900
C72 H72 0.9300
C71 C70 1.3900
C71 H71 0.9300
C70 H70 0.9300
C37 C38 1.3900
C37 C42 1.3900
C38 C39 1.3900
C38 H38 0.9300
C39 C40 1.3900
C39 H39 0.9300
C40 C41 1.3900
C40 H40 0.9300
C41 C42 1.3900
C41 H41 0.9300
C42 H42 0.9300
C45 C44 1.3900
C45 C46 1.3900
C45 H45 0.9300
C44 C43 1.3900
C44 H44 0.9300
C43 C48 1.3900
C48 C47 1.3900
C48 H48 0.9300
C47 C46 1.3900
C47 H47 0.9300
C46 H46 0.9300
C49 C50 1.3900
C49 C54 1.3900
C50 C51 1.3900
C50 H50 0.9300
C51 C52 1.3900
C51 H51 0.9300
C52 C53 1.3900
C52 H52 0.9300
C53 C54 1.3900
C53 H53 0.9300
C54 H54 0.9300
C18 C13 1.3900
C18 C17 1.3900
C18 H18 0.9300
C13 C14 1.3900
C14 C15 1.3900
C14 H14 0.9300
C15 C16 1.3900
C15 H15 0.9300
C16 C17 1.3900
C16 H16 0.9300
C17 H17 0.9300
C7 C8 1.3900
C7 C12 1.3900
C8 C9 1.3900
C8 H8 0.9300
C9 C10 1.3900
C9 H9 0.9300
C10 C11 1.3900
C10 H10 0.9300
C11 C12 1.3900
C11 H11 0.9300
C12 H12 0.9300
C1 C2 1.3900
C1 C6 1.3900
C2 C3 1.3900
C2 H2 0.9300
C3 C4 1.3900
C3 H3 0.9300
C4 C5 1.3900
C4 H4 0.9300
C5 C6 1.3900
C5 H5 0.9300
C6 H6 0.9300
C36 C31 1.3900
C36 C35 1.3900
C36 H36 0.9300
C31 C32 1.3900
C32 C33 1.3900
C32 H32 0.9300
C33 C34 1.3900
C33 H33 0.9300
C34 C35 1.3900
C34 H34 0.9300
C35 H35 0.9300
C25 C26 1.3900
C25 C30 1.3900
C26 C27 1.3900
C26 H26 0.9300
C27 C28 1.3900
C27 H27 0.9300
C28 C29 1.3900
C28 H28 0.9300
C29 C30 1.3900
C29 H29 0.9300
C30 H30 0.9300
C19 C20 1.3900
C19 C24 1.3900
C20 C21 1.3900
C20 H20 0.9300
C21 C22 1.3900
C21 H21 0.9300
C22 C23 1.3900
C22 H22 0.9300
C23 C24 1.3900
C23 H23 0.9300
C24 H24 0.9300
C103 C104 1.3900
C103 C108 1.3900
C104 C105 1.3900
C104 H104 0.9300
C105 C106 1.3900
C105 H105 0.9300
C106 C107 1.3900
C106 H106 0.9300
C107 C108 1.3900
C107 H107 0.9300
C108 H108 0.9300
C85 C86 1.3900
C85 C90 1.3900
C86 C87 1.3900
C86 H86 0.9300
C87 C88 1.3900
C87 H87 0.9300
C88 C89 1.3900
C88 H88 0.9300
C89 C90 1.3900
C89 H89 0.9300
C90 H90 0.9300
C109 C111 1.47(7)
C109 N1 1.69(5)
C110 N1 1.60(5)
C113 C112 1.45(8)
C112 C111 1.92(7)
C115 C125 1.41(6)
N1 C120 1.83(7)
N1 C126 1.88(6)
C118 C124 1.49(7)
C118 C119 1.50(8)
C119 C123 1.15(10)
C119 C120 2.02(9)
C120 C123 1.38(7)
C125 C124 1.63(7)
C126 C122 2.00(6)
